data_7127862
loop_
_publ_author_name
'Tong, Hui-Ying'
'Liang, Jun'
'Wu, Qiu-Jin'
'Zou, Yu-Huang'
'Huang, Yuan-Biao'
'Cao, Rong'

_publ_section_title
;
 Soluble imidazolium-functionalized coordination cages for efficient
 homogeneous catalysis of CO<sub>2</sub> cycloaddition reactions.
;
_journal_issue 17
_journal_name_full 'Chemical communications (Cambridge, England)'
_journal_page_first 2140
_journal_page_last 2143
_journal_paper_doi 10.1039/d0cc08098e
_journal_volume 57
_journal_year 2021
_chemical_formula_moiety 'C390 H354 Co24 N24 O126 S24, 0.42(I)'
_chemical_formula_sum 'C390 H354 Co24 I0.42 N24 O126 S24'
_chemical_formula_weight 9630.01
_chemical_name_systematic ImBDC-Co
_space_group_crystal_system tetragonal
_space_group_IT_number 87
_space_group_name_Hall '-I 4'
_space_group_name_H-M_alt 'I 4/m'
_atom_sites_solution_hydrogens geom
_atom_sites_solution_primary dual
_audit_creation_date 2020-12-18
_audit_creation_method
;
Olex2 1.3
(compiled Nov 21 2019 18:26:39 for OlexSys, GUI svn.r6003)
;
_audit_update_record
;
2021-01-13 deposited with the CCDC.	2021-01-25 downloaded from the CCDC.
;
_cell_angle_alpha 90
_cell_angle_beta 90
_cell_angle_gamma 90
_cell_formula_units_Z 2
_cell_length_a 29.4220(4)
_cell_length_b 29.4220(4)
_cell_length_c 40.2880(9)
_cell_measurement_reflns_used 17128
_cell_measurement_temperature 103(4)
_cell_measurement_theta_max 48.3750
_cell_measurement_theta_min 1.9510
_cell_volume 34875.5(10)
_computing_cell_refinement 'CrysAlisPro 1.171.40.59a (Rigaku OD, 2019)'
_computing_data_collection 'CrysAlisPro 1.171.40.59a (Rigaku OD, 2019)'
_computing_data_reduction 'CrysAlisPro 1.171.40.59a (Rigaku OD, 2019)'
_computing_molecular_graphics 'Olex2 1.3 (Dolomanov et al., 2009)'
_computing_publication_material 'Olex2 1.3 (Dolomanov et al., 2009)'
_computing_structure_refinement 'SHELXL 2018/3 (Sheldrick, 2015)'
_computing_structure_solution 'SHELXT 2014/5 (Sheldrick, 2014)'
_diffrn_ambient_environment N~2~
_diffrn_ambient_temperature 103(4)
_diffrn_detector 'Hybrid Pixel Array Detector'
_diffrn_detector_area_resol_mean 10.0000
_diffrn_detector_type HyPix
_diffrn_measured_fraction_theta_full 0.985
_diffrn_measured_fraction_theta_max 0.984
_diffrn_measurement_details
;
List of Runs (angles in degrees, time in seconds):

  # Type    Start    End  Width  t~exp~   \w     \q     \k     \f   Frames
#--------------------------------------------------------------------------
  1  \w    -26.00  23.02   0.38    6.50    --   49.21 -22.00 -56.00  129
  2  \w      1.00  42.04   0.38    6.50    --   49.21 -38.00-180.00  108
  3  \w     36.00  95.66   0.38    6.50    --   49.21-125.00 -30.00  157
  4  \w      3.00  42.14   0.38    6.50    --   49.21 -38.00 150.00  103
  5  \w     70.00 120.16   0.38    6.50    --   49.21  57.00 150.00  132
  6  \w    -23.00  19.18   0.38    6.50    --  -51.40  22.00 109.00  111
  7  \w    -25.00  22.12   0.38    6.50    --  -51.40  19.00 150.00  124
  8  \w    -26.00  14.28   0.38    6.50    --   49.21 -19.00 150.00  106
  9  \w    -86.00 -12.66   0.38    6.50    --  -51.40 105.00-127.00  193
;
_diffrn_measurement_device 'four-circle diffractometer'
_diffrn_measurement_device_type 'ROD, Synergy Custom system, HyPix'
_diffrn_measurement_method '\w scans'
_diffrn_orient_matrix_type 'CrysAlisPro convention (1999,Acta A55,543-557)'
_diffrn_orient_matrix_UB_11 0.0438898000
_diffrn_orient_matrix_UB_12 -0.0035597000
_diffrn_orient_matrix_UB_13 -0.0084535000
_diffrn_orient_matrix_UB_21 0.0020809000
_diffrn_orient_matrix_UB_22 0.0450198000
_diffrn_orient_matrix_UB_23 -0.0042475000
_diffrn_orient_matrix_UB_31 0.0119196000
_diffrn_orient_matrix_UB_32 0.0051819000
_diffrn_orient_matrix_UB_33 0.0319063000
_diffrn_radiation_monochromator mirror
_diffrn_radiation_probe x-ray
_diffrn_radiation_type GaK\a
_diffrn_radiation_wavelength 1.3405
_diffrn_reflns_av_R_equivalents 0.0540
_diffrn_reflns_av_unetI/netI 0.0369
_diffrn_reflns_Laue_measured_fraction_full 0.985
_diffrn_reflns_Laue_measured_fraction_max 0.984
_diffrn_reflns_limit_h_max 32
_diffrn_reflns_limit_h_min -32
_diffrn_reflns_limit_k_max 33
_diffrn_reflns_limit_k_min -31
_diffrn_reflns_limit_l_max 45
_diffrn_reflns_limit_l_min -36
_diffrn_reflns_number 69449
_diffrn_reflns_point_group_measured_fraction_full 0.985
_diffrn_reflns_point_group_measured_fraction_max 0.984
_diffrn_reflns_theta_full 49.029
_diffrn_reflns_theta_max 49.029
_diffrn_reflns_theta_min 2.611
_diffrn_source 'micro-focus metaljet'
_exptl_absorpt_coefficient_mu 3.815
_exptl_absorpt_correction_T_max 1.00000
_exptl_absorpt_correction_T_min 0.64095
_exptl_absorpt_correction_type multi-scan
_exptl_absorpt_process_details
;
CrysAlisPro 1.171.40.59a (Rigaku Oxford Diffraction, 2019)
Empirical absorption correction using spherical harmonics,
 implemented in SCALE3 ABSPACK scaling algorithm.
;
_exptl_crystal_colour 'dull light violet'
_exptl_crystal_colour_lustre dull
_exptl_crystal_colour_modifier light
_exptl_crystal_colour_primary violet
_exptl_crystal_density_diffrn 0.917
_exptl_crystal_description octahedral
_exptl_crystal_F_000 9849
_exptl_crystal_size_max 0.12
_exptl_crystal_size_mid 0.12
_exptl_crystal_size_min 0.12
_refine_diff_density_max 1.649
_refine_diff_density_min -0.852
_refine_diff_density_rms 0.094
_refine_ls_extinction_method none
_refine_ls_goodness_of_fit_ref 1.154
_refine_ls_hydrogen_treatment constr
_refine_ls_matrix_type full
_refine_ls_number_parameters 1004
_refine_ls_number_reflns 13081
_refine_ls_number_restraints 3571
_refine_ls_restrained_S_all 1.097
_refine_ls_R_factor_all 0.1105
_refine_ls_R_factor_gt 0.0875
_refine_ls_shift/su_max 0.001
_refine_ls_shift/su_mean 0.000
_refine_ls_structure_factor_coef Fsqd
_refine_ls_weighting_details 'w=1/[\s^2^(Fo^2^)+(0.2000P)^2^] where P=(Fo^2^+2Fc^2^)/3'
_refine_ls_weighting_scheme calc
_refine_ls_wR_factor_gt 0.2801
_refine_ls_wR_factor_ref 0.2982
_reflns_Friedel_coverage 0.000
_reflns_number_gt 8771
_reflns_number_total 13081
_reflns_threshold_expression 'I > 2\s(I)'
_cod_data_source_file d0cc08098e2.cif
_cod_data_source_block x
_cod_depositor_comments 'Adding full bibliography for 7127862--7127863.cif.'
_cod_original_cell_volume 34875.5(12)
_cod_database_code 7127862
_shelx_shelxl_version_number 2018/3
_shelx_space_group_comment
;
The symmetry employed for this shelxl refinement is uniquely defined
by the following loop, which should always be used as a source of
symmetry information in preference to the above space-group names.
They are only intended as comments.
;
_shelx_estimated_absorpt_t_max 0.664
_shelx_estimated_absorpt_t_min 0.633
_reflns_odcompleteness_completeness 99.95
_reflns_odcompleteness_iscentric 1
_reflns_odcompleteness_theta 48.07
_olex2_refinement_description
;
1. Fixed Uiso
 At 1.2 times of:
  All C(H) groups
 At 1.5 times of:
  All C(H,H,H) groups
2. Restrained distances
 N1-C50 = N2-C49 = C49-C51 = C50-C51 = N1B-C50B = N2B-C49B = C49B-C51B = C50B-
 C51B = N1C-C50C = N2C-C49C = C49C-C51C = C50C-C51C = N1D-C50D = N2D-C49D =
 C49D-C51D = C50D-C51D = N4-C53 = N3-C54 = N4B-C53B = N3B-C54B = C53-C55 = C54-
 C55 = C53B-C55B = C54B-C55B
 2.3 with sigma of 0.02
 C37-N1 = C38-N1B = C40-N1C = C41-N1D = N2-C52 = N2B-C52B = N2C-C52C = N2D-C52D
 1.45 with sigma of 0.02
 N1-C49 = N2-C50 = N1-C51 = N2-C51 = N1B-C49B = N2B-C50B = N1B-C51B = N2B-C51B
 = N1C-C49C = N2C-C50C = N1C-C51C = N2C-C51C = N1D-C49D = N2D-C50D = N1D-C51D =
 N2D-C51D
 1.42 with sigma of 0.01
 C49-C50 = C49B-C50B = C49C-C50C = C49D-C50D
 1.39 with sigma of 0.01
 C7-C8 = C7-C9 = C7-C10
 1.55 with sigma of 0.02
 C7-C8 = C7-C9 = C7-C10 = C7B-C8B = C7B-C9B = C7B-C10B = C7-C4 = C4-C7B = C15-
 C16 = C15-C17 = C15-C16B = C15-C17B = C28-C31 = C31-C32 = C31-C33 = C31-C34 =
 C31-C32B = C31-C33B = C31-C34B
 1.55 with sigma of 0.02
 N3-C53 = N4-C54 = N3-C55 = N4-C55 = N3B-C53B = N3B-C55B = N4B-C54B = N4B-C55B
 1.42 with sigma of 0.01
 C53-C54 = C53B-C54B
 1.39 with sigma of 0.01
 N4-C56 = N4B-C56B = C45-N3 = C46-N3B
 1.45 with sigma of 0.02
 C45-C53 \\sim C45-C55
 with sigma of 0.02
 C52-C50 \\sim C52-C51 \\sim C52B-C50B \\sim C52B-C51B \\sim C52C-C51C \\sim
C52C-C50C \\sim C52D-C50D
 \\sim C52D-C51D
 with sigma of 0.02
 C8-C9 \\sim C8-C10 \\sim C9-C10
 with sigma of 0.01
 C8-C9 \\sim C8-C10 \\sim C9-C10 \\sim C8B-C9B \\sim C8B-C10B \\sim C8B-C10B
\\sim C16-C17 \\sim C16B-C17B
 \\sim C32-C33 \\sim C32-C34 \\sim C33-C34 \\sim C32B-C33B \\sim C32B-C34B
\\sim C33B-C34B
 with sigma of 0.01
 C56-C54 \\sim C56-C55 \\sim C56B-C55B \\sim C56B-C54B
 with sigma of 0.01
3. Restrained planarity
 C37, N1, N2, C49, C50, C51, C52
 with sigma of 0.1
 C38, N1B, N2B, C49B, C50B, C51B, C52B
 with sigma of 0.1
 C40, N1C, N2C, C49C, C50C, C51C, C52C
 with sigma of 0.1
 C41, N1D, N2D, C49D, C50D, C51D, C52D
 with sigma of 0.1
 N3B, N4B, C53B, C54B, C55B, C56B
 with sigma of 0.1
 N3, N4, C53, C54, C55, C56
 with sigma of 0.1
4. Uiso/Uaniso restraints and constraints
N1 \\sim N2 \\sim N1B \\sim N2B \\sim N1C \\sim N2C \\sim N1D \\sim N2D \\sim
N3 \\sim N4 \\sim N3B \\sim N4B \\sim C1 \\sim C2 \\sim C3 \\sim C4 \\sim C5
\\sim C6 \\sim C7 \\sim C7B \\sim C8 \\sim C8B \\sim C9 \\sim C9B \\sim C10
\\sim C10B \\sim C11 \\sim C12 \\sim C13 \\sim C14 \\sim C15 \\sim C16 \\sim
C16B \\sim C17 \\sim C17B \\sim C18 \\sim C19 \\sim C20 \\sim C21 \\sim C22
\\sim C23 \\sim C24 \\sim C25 \\sim C26 \\sim C27 \\sim C35 \\sim C36 \\sim C37
\\sim C38 \\sim C39 \\sim C40 \\sim C41 \\sim C42 \\sim C43 \\sim C44 \\sim C45
\\sim C46 \\sim C47 \\sim C48 \\sim C49 \\sim C50 \\sim C51 \\sim C52 \\sim
C49B \\sim C50B \\sim C51B \\sim C52B \\sim C49C \\sim C50C \\sim C51C \\sim
C52C \\sim C49D \\sim C50D \\sim C51D \\sim C52D \\sim C28 \\sim C29 \\sim C30
\\sim C31 \\sim C32 \\sim C33 \\sim C34 \\sim C32B \\sim C33B \\sim C34B \\sim
C53 \\sim C54 \\sim C55 \\sim C56 \\sim C55B \\sim C53B \\sim C54B \\sim C56B
\\sim O1 \\sim O2 \\sim O3 \\sim O4 \\sim O5 \\sim O6 \\sim O7 \\sim O8 \\sim
O9 \\sim O10 \\sim O11 \\sim O12 \\sim O13 \\sim O14 \\sim O15 \\sim O16 \\sim
O17 \\sim O18: within 3.8A with sigma of 0.02 and sigma for terminal atoms of
0.04 within 3.8A
5. Others
 Sof(C7B)=Sof(C8B)=Sof(H8BA)=Sof(H8BB)=Sof(H8BC)=Sof(C9B)=Sof(H9BA)=Sof(H9BB)=
 Sof(H9BC)=Sof(C10B)=Sof(H10D)=Sof(H10E)=Sof(H10F)=Sof(C16B)=Sof(H16D)=
 Sof(H16E)=Sof(H16F)=Sof(C32B)=Sof(H32D)=Sof(H32E)=Sof(H32F)=Sof(C33B)=
 Sof(H33D)=Sof(H33E)=Sof(H33F)=Sof(C34B)=Sof(H34D)=Sof(H34E)=Sof(H34F)=1-FVAR(1)
 Sof(C17B)=Sof(H17D)=Sof(H17E)=Sof(H17F)=0.5*(1-FVAR(2))
 Sof(C17)=Sof(H17A)=Sof(H17B)=Sof(H17C)=0.5*FVAR(2)
 Sof(C7)=Sof(C8)=Sof(H8A)=Sof(H8B)=Sof(H8C)=Sof(C9)=Sof(H9A)=Sof(H9B)=Sof(H9C)=
 Sof(C10)=Sof(H10A)=Sof(H10B)=Sof(H10C)=Sof(C16)=Sof(H16A)=Sof(H16B)=Sof(H16C)=
 Sof(C32)=Sof(H32A)=Sof(H32B)=Sof(H32C)=Sof(C33)=Sof(H33A)=Sof(H33B)=Sof(H33C)=
 Sof(C34)=Sof(H34A)=Sof(H34B)=Sof(H34C)=FVAR(1)
 Fixed Sof: H24A(0.5) H24B(0.5) N1(0.25) N2(0.25) C49(0.25) H49(0.25)
 C50(0.25) H50(0.25) C51(0.25) H51(0.25) N1B(0.25) N2B(0.25) C49B(0.25)
 H49B(0.25) C50B(0.25) H50B(0.25) C51B(0.25) H51B(0.25) C52B(0.25) H52D(0.25)
 H52E(0.25) H52F(0.25) N1C(0.25) N2C(0.25) C49C(0.25) H49C(0.25) C50C(0.25)
 H50C(0.25) C51C(0.25) H51C(0.25) C52C(0.25) H52G(0.25) H52H(0.25) H52I(0.25)
 N1D(0.25) N2D(0.25) C49D(0.25) H49D(0.25) C50D(0.25) H50D(0.25) C51D(0.25)
 H51D(0.25) C52D(0.25) H52J(0.25) H52K(0.25) H52L(0.25) I1(0.0525) N3(0.25)
 N4(0.25) C53(0.25) H53(0.25) C54(0.25) H54(0.25) C55(0.25) H55(0.25) C56(0.25)
 H56A(0.25) H56B(0.25) H56C(0.25) N3B(0.25) N4B(0.25) C55B(0.25) H55B(0.25)
 C53B(0.25) H53B(0.25) C54B(0.25) H54B(0.25) C56B(0.25) H56D(0.25) H56E(0.25)
 H56F(0.25)
6.a Me refined with riding coordinates:
 C8(H8A,H8B,H8C), C8B(H8BA,H8BB,H8BC), C9(H9A,H9B,H9C), C9B(H9BA,H9BB,H9BC),
 C10(H10A,H10B,H10C), C10B(H10D,H10E,H10F), C16(H16A,H16B,H16C), C17(H17A,H17B,
 H17C), C17B(H17D,H17E,H17F), C23(H23A,H23B,H23C), C24(H24A,H24B,H24C),
 C52(H52A,H52B,H52C), C52B(H52D,H52E,H52F), C52C(H52G,H52H,H52I), C52D(H52J,
 H52K,H52L), C32(H32A,H32B,H32C), C33(H33A,H33B,H33C), C34(H34A,H34B,H34C),
 C32B(H32D,H32E,H32F), C33B(H33D,H33E,H33F), C34B(H34D,H34E,H34F), C56(H56A,
 H56B,H56C), C56B(H56D,H56E,H56F)
6.b Aromatic/amide H refined with riding coordinates:
 C3(H3), C5(H5), C13(H13), C20(H20), C27(H27), C49(H49), C50(H50), C51(H51),
 C49B(H49B), C50B(H50B), C51B(H51B), C49C(H49C), C50C(H50C), C51C(H51C),
 C49D(H49D), C50D(H50D), C51D(H51D), C29(H29), C53(H53), C54(H54), C55(H55),
 C55B(H55B), C53B(H53B), C54B(H54B)
6.c Idealised Me refined as rotating group:
 C16B(H16D,H16E,H16F)
;
_smtbx_masks_void_probe_radius 1.2
_smtbx_masks_void_truncation_radius 1.2
_olex2_submission_special_instructions 'No special instructions were received'
_oxdiff_exptl_absorpt_empirical_details
;
Empirical correction (ABSPACK) includes:
- Absorption correction using spherical harmonics
- Frame scaling
;
_oxdiff_exptl_absorpt_empirical_full_max 2.254
_oxdiff_exptl_absorpt_empirical_full_min 0.471

loop_
_space_group_symop_operation_xyz
'x, y, z'
'-x, -y, z'
'-y, x, z'
'y, -x, z'
'x+1/2, y+1/2, z+1/2'
'-x+1/2, -y+1/2, z+1/2'
'-y+1/2, x+1/2, z+1/2'
'y+1/2, -x+1/2, z+1/2'
'-x, -y, -z'
'x, y, -z'
'y, -x, -z'
'-y, x, -z'
'-x+1/2, -y+1/2, -z+1/2'
'x+1/2, y+1/2, -z+1/2'
'y+1/2, -x+1/2, -z+1/2'
'-y+1/2, x+1/2, -z+1/2'

loop_
_atom_site_label
_atom_site_type_symbol
_atom_site_fract_x
_atom_site_fract_y
_atom_site_fract_z
_atom_site_U_iso_or_equiv
_atom_site_adp_type
_atom_site_occupancy
_atom_site_site_symmetry_order
_atom_site_calc_flag
_atom_site_refinement_flags_posn
_atom_site_refinement_flags_adp
_atom_site_refinement_flags_occupancy
_atom_site_disorder_assembly
_atom_site_disorder_group
Co1 Co 0.57683(3) 0.19228(3) 0.53767(2) 0.0684(3) Uani 1 1 d . . . . .
Co2 Co 0.67204(3) 0.23146(3) 0.53776(2) 0.0705(3) Uani 1 1 d . . . . .
Co3 Co 0.47475(3) 0.43172(3) 0.72766(2) 0.0675(3) Uani 1 1 d . . . . .
S1 S 0.74411(5) 0.16991(6) 0.57012(4) 0.0731(4) Uani 1 1 d . . . . .
S2 S 0.56953(5) 0.09797(6) 0.56957(4) 0.0731(4) Uani 1 1 d . . . . .
S3 S 0.62715(5) 0.45569(5) 0.78954(4) 0.0690(4) Uani 1 1 d . . . . .
O1 O 0.64278(13) 0.16790(13) 0.54959(10) 0.0691(10) Uani 1 1 d . U . . .
O2 O 0.72792(15) 0.21647(14) 0.56792(10) 0.0833(11) Uani 1 1 d . U . . .
O3 O 0.78271(14) 0.16170(16) 0.59079(10) 0.0859(12) Uani 1 1 d . U . . .
O4 O 0.70639(18) 0.19948(18) 0.500000 0.0683(13) Uani 1 2 d S TU P . .
O5 O 0.54715(13) 0.14124(14) 0.56758(10) 0.0762(10) Uani 1 1 d . U . . .
O6 O 0.54759(15) 0.06436(16) 0.59039(10) 0.0876(12) Uani 1 1 d . U . . .
O7 O 0.57509(17) 0.14569(17) 0.500000 0.0652(13) Uani 1 2 d S TU P . .
O8 O 0.53005(13) 0.43629(13) 0.76045(9) 0.0679(10) Uani 1 1 d . U . . .
O9 O 0.62697(13) 0.45510(14) 0.75353(9) 0.0740(10) Uani 1 1 d . U . . .
O10 O 0.66798(13) 0.44100(13) 0.80538(11) 0.0786(11) Uani 1 1 d . U . . .
O11 O 0.57484(16) 0.23473(16) 0.57660(11) 0.0874(12) Uani 1 1 d . U . . .
O12 O 0.64402(17) 0.26322(15) 0.57704(11) 0.0892(12) Uani 1 1 d . U . . .
O13 O 0.50857(16) 0.39130(15) 0.69624(10) 0.0838(11) Uani 1 1 d . U . . .
O14 O 0.57802(15) 0.42148(16) 0.69637(10) 0.0858(12) Uani 1 1 d . U . . .
O15 O 0.70104(16) 0.29234(15) 0.52759(12) 0.0909(12) Uani 1 1 d . U . . .
O16 O 0.78534(15) 0.51285(15) 0.52736(11) 0.0846(12) Uani 1 1 d . U . . .
O17 O 0.500000 0.500000 0.70764(19) 0.0704(19) Uani 1 4 d S TU P . .
O18 O 0.61348(18) 0.23769(18) 0.500000 0.0689(13) Uani 1 2 d S TU P . .
C1 C 0.6555(2) 0.1382(2) 0.57206(14) 0.0655(13) Uani 1 1 d . U . . .
C2 C 0.7002(2) 0.1352(2) 0.58463(14) 0.0726(14) Uani 1 1 d . U . . .
C3 C 0.7117(2) 0.1044(2) 0.60932(16) 0.0851(17) Uani 1 1 d . U . . .
H3 H 0.741328 0.104635 0.617341 0.102 Uiso 1 1 calc R U . . .
C4 C 0.6818(3) 0.0739(3) 0.62243(17) 0.100(2) Uani 1 1 d D U . . .
C5 C 0.6382(2) 0.0742(3) 0.60964(17) 0.0926(18) Uani 1 1 d . U . . .
H5 H 0.616954 0.053603 0.617852 0.111 Uiso 1 1 calc R U . . .
C6 C 0.6249(2) 0.1049(2) 0.58438(14) 0.0726(14) Uani 1 1 d . U . . .
C7 C 0.6928(4) 0.0352(4) 0.6466(3) 0.111(4) Uani 0.599(6) 1 d D U P A 1
C7B C 0.7009(7) 0.0521(7) 0.6540(4) 0.109(4) Uani 0.401(6) 1 d D U P A 2
C8 C 0.6589(5) 0.0444(6) 0.6753(4) 0.143(5) Uani 0.599(6) 1 d D U P A 1
H8A H 0.628307 0.041377 0.667293 0.215 Uiso 0.599(6) 1 calc R U P A 1
H8B H 0.663973 0.022980 0.692889 0.215 Uiso 0.599(6) 1 calc R U P A 1
H8C H 0.663360 0.074718 0.683600 0.215 Uiso 0.599(6) 1 calc R U P A 1
C8B C 0.6622(6) 0.0199(7) 0.6664(7) 0.129(6) Uani 0.401(6) 1 d D U P A 2
H8BA H 0.652263 0.000910 0.648466 0.193 Uiso 0.401(6) 1 calc R U P A 2
H8BB H 0.673484 0.001178 0.684158 0.193 Uiso 0.401(6) 1 calc R U P A 2
H8BC H 0.637112 0.037717 0.674334 0.193 Uiso 0.401(6) 1 calc R U P A 2
C9 C 0.6848(5) -0.0128(4) 0.6331(4) 0.145(5) Uani 0.599(6) 1 d D U P A 1
H9A H 0.654252 -0.015180 0.624902 0.217 Uiso 0.599(6) 1 calc R U P A 1
H9B H 0.705770 -0.018669 0.615302 0.217 Uiso 0.599(6) 1 calc R U P A 1
H9C H 0.689430 -0.034549 0.650476 0.217 Uiso 0.599(6) 1 calc R U P A 1
C9B C 0.7409(7) 0.0205(9) 0.6430(6) 0.130(6) Uani 0.401(6) 1 d D U P A 2
H9BA H 0.731082 0.001598 0.624915 0.195 Uiso 0.401(6) 1 calc R U P A 2
H9BB H 0.766204 0.038694 0.635975 0.195 Uiso 0.401(6) 1 calc R U P A 2
H9BC H 0.749971 0.001640 0.661299 0.195 Uiso 0.401(6) 1 calc R U P A 2
C10 C 0.7409(4) 0.0402(5) 0.6597(4) 0.117(4) Uani 0.599(6) 1 d D U P A 1
H10A H 0.745165 0.070418 0.668036 0.175 Uiso 0.599(6) 1 calc R U P A 1
H10B H 0.745815 0.018657 0.677257 0.175 Uiso 0.599(6) 1 calc R U P A 1
H10C H 0.762155 0.034538 0.642083 0.175 Uiso 0.599(6) 1 calc R U P A 1
C10B C 0.7164(7) 0.0819(7) 0.6826(5) 0.135(6) Uani 0.401(6) 1 d D U P A 2
H10D H 0.727336 0.063158 0.700358 0.203 Uiso 0.401(6) 1 calc R U P A 2
H10E H 0.740341 0.101638 0.675174 0.203 Uiso 0.401(6) 1 calc R U P A 2
H10F H 0.691291 0.099913 0.690320 0.203 Uiso 0.401(6) 1 calc R U P A 2
C11 C 0.57441(19) 0.0748(2) 0.52906(14) 0.0670(14) Uani 1 1 d . U . . .
C12 C 0.5749(3) 0.1009(3) 0.500000 0.071(2) Uani 1 2 d S TU P . .
C13 C 0.5761(2) 0.0270(2) 0.52838(18) 0.0827(17) Uani 1 1 d . U . . .
H13 H 0.576311 0.011235 0.548392 0.099 Uiso 1 1 calc R U . . .
C14 C 0.5773(3) 0.0033(3) 0.500000 0.083(2) Uani 1 2 d S TU P A .
C15 C 0.5790(3) -0.0501(3) 0.500000 0.095(3) Uani 1 2 d DS TU P . .
C16 C 0.5529(6) -0.0677(5) 0.4704(4) 0.153(6) Uani 0.599(6) 1 d D U P A 1
H16A H 0.521843 -0.058048 0.471904 0.229 Uiso 0.599(6) 1 calc R U P A 1
H16B H 0.566202 -0.056053 0.450396 0.229 Uiso 0.599(6) 1 calc R U P A 1
H16C H 0.554159 -0.100344 0.470158 0.229 Uiso 0.599(6) 1 calc R U P A 1
C16B C 0.6172(6) -0.0754(9) 0.4822(6) 0.148(7) Uani 0.401(6) 1 d D U P A 2
H16D H 0.626350 -0.058402 0.462966 0.222 Uiso 0.401(6) 1 calc R U P A 2
H16E H 0.606549 -0.104812 0.475469 0.222 Uiso 0.401(6) 1 calc R U P A 2
H16F H 0.642588 -0.078769 0.496911 0.222 Uiso 0.401(6) 1 calc R U P A 2
C17 C 0.6277(5) -0.0633(7) 0.500000 0.119(6) Uani 0.599(6) 2 d DS TU P A 1
H17A H 0.642326 -0.051111 0.519353 0.178 Uiso 0.299(3) 1 calc R U P A 1
H17B H 0.630155 -0.095871 0.500205 0.178 Uiso 0.599(6) 2 calc R U P A 1
H17C H 0.642198 -0.051579 0.480443 0.178 Uiso 0.299(3) 1 calc R U P A 1
C17B C 0.5355(6) -0.0757(11) 0.500000 0.144(8) Uani 0.401(6) 2 d DS TU P A 2
H17D H 0.512752 -0.058393 0.488537 0.216 Uiso 0.201(3) 1 calc R U P A 2
H17E H 0.539772 -0.104312 0.488999 0.216 Uiso 0.201(3) 1 calc R U P A 2
H17F H 0.525985 -0.080880 0.522464 0.216 Uiso 0.201(3) 1 calc R U P A 2
C18 C 0.7398(3) 0.1694(3) 0.500000 0.0658(19) Uani 1 2 d S TU P . .
C19 C 0.75854(19) 0.1518(2) 0.52963(14) 0.0697(14) Uani 1 1 d . U . . .
C20 C 0.7936(2) 0.1195(2) 0.52945(15) 0.0781(16) Uani 1 1 d . U . . .
H20 H 0.804661 0.108467 0.549514 0.094 Uiso 1 1 calc R U . . .
C21 C 0.8122(3) 0.1038(3) 0.500000 0.081(2) Uani 1 2 d S TU P . .
C22 C 0.8536(4) 0.0696(4) 0.500000 0.102(3) Uani 1 2 d S TU P . .
C23 C 0.8521(3) 0.0390(4) 0.4693(2) 0.135(3) Uani 1 1 d . U . . .
H23A H 0.824879 0.021030 0.469702 0.202 Uiso 1 1 calc R U . . .
H23B H 0.852320 0.057489 0.449612 0.202 Uiso 1 1 calc R U . . .
H23C H 0.878130 0.019357 0.469191 0.202 Uiso 1 1 calc R U . . .
C24 C 0.8952(4) 0.0978(5) 0.500000 0.137(4) Uani 1 2 d S TU P . .
H24A H 0.895549 0.116722 0.480585 0.206 Uiso 0.5 1 calc R U P . .
H24B H 0.895658 0.116561 0.519497 0.206 Uiso 0.5 1 calc R U P . .
H24C H 0.921468 0.078428 0.499918 0.206 Uiso 1 2 calc R U P . .
C25 C 0.5407(2) 0.4153(2) 0.78760(14) 0.0679(14) Uani 1 1 d . U . . .
C26 C 0.5105(2) 0.3844(2) 0.80404(14) 0.0743(15) Uani 1 1 d . U . . .
C27 C 0.5223(2) 0.3631(3) 0.83317(16) 0.0956(19) Uani 1 1 d . U . . .
H27 H 0.501521 0.343129 0.842681 0.115 Uiso 1 1 calc R U . . .
C35 C 0.6048(3) 0.2613(2) 0.58801(17) 0.0823(16) Uani 1 1 d . U . . .
C36 C 0.5906(3) 0.2934(2) 0.61459(17) 0.0888(16) Uani 1 1 d . U . . .
C37 C 0.6206(3) 0.3245(3) 0.6265(2) 0.1109(19) Uani 1 1 d D U . . .
C38 C 0.6069(3) 0.3571(3) 0.6505(2) 0.1077(19) Uani 1 1 d D U . . .
C39 C 0.5651(3) 0.3563(2) 0.66306(17) 0.0892(16) Uani 1 1 d . U . . .
C40 C 0.5361(3) 0.3229(3) 0.6533(2) 0.1123(19) Uani 1 1 d D U . . .
C41 C 0.5483(3) 0.2911(3) 0.6288(2) 0.1099(19) Uani 1 1 d D U . . .
C42 C 0.5492(3) 0.3924(2) 0.68715(16) 0.0855(17) Uani 1 1 d . U . . .
C43 C 0.7084(4) 0.3110(3) 0.500000 0.090(2) Uani 1 2 d S TU P . .
C44 C 0.7295(4) 0.3562(3) 0.500000 0.098(2) Uani 1 2 d S TU P F .
C45 C 0.7399(3) 0.3781(3) 0.4708(2) 0.117(2) Uani 1 1 d D U . . .
C46 C 0.7535(3) 0.4229(3) 0.4708(2) 0.119(2) Uani 1 1 d D U . . .
C47 C 0.7627(4) 0.4456(3) 0.500000 0.094(2) Uani 1 2 d S TU P G .
C48 C 0.7801(4) 0.4944(3) 0.500000 0.087(2) Uani 1 2 d S TU P . .
N1 N 0.6679(5) 0.3118(6) 0.6272(4) 0.104(3) Uani 0.25 1 d D U P B -1
N2 N 0.7391(5) 0.2846(6) 0.6313(5) 0.105(4) Uani 0.25 1 d D U P B -1
C49 C 0.6981(7) 0.3438(7) 0.6128(7) 0.110(3) Uani 0.25 1 d D U P B -1
H49 H 0.690868 0.373202 0.606198 0.131 Uiso 0.25 1 calc R U P B -1
C50 C 0.7408(6) 0.3232(7) 0.6103(7) 0.107(4) Uani 0.25 1 d D U P B -1
H50 H 0.765216 0.332834 0.597481 0.128 Uiso 0.25 1 calc R U P B -1
C51 C 0.6937(5) 0.2756(7) 0.6411(6) 0.106(3) Uani 0.25 1 d D U P B -1
H51 H 0.683125 0.251399 0.653710 0.127 Uiso 0.25 1 calc R U P B -1
C52 C 0.7768(5) 0.2536(5) 0.6354(4) 0.242(6) Uani 1 1 d D U . B -1
H52A H 0.804021 0.267329 0.626906 0.363 Uiso 1 1 calc R U . B -1
H52B H 0.780717 0.246833 0.658536 0.363 Uiso 1 1 calc R U . B -1
H52C H 0.770716 0.226004 0.623473 0.363 Uiso 1 1 calc R U . B -1
N1B N 0.6460(5) 0.3752(5) 0.6705(4) 0.102(3) Uani 0.25 1 d D U P C -2
N2B N 0.6984(6) 0.3969(7) 0.7094(4) 0.105(4) Uani 0.25 1 d D U P C -2
C49B C 0.6801(8) 0.4028(9) 0.6548(4) 0.108(3) Uani 0.25 1 d D U P C -2
H49B H 0.681764 0.409297 0.632232 0.130 Uiso 0.25 1 calc R U P C -2
C50B C 0.7102(8) 0.4183(9) 0.6790(5) 0.104(5) Uani 0.25 1 d D U P C -2
H50B H 0.733815 0.438891 0.675814 0.125 Uiso 0.25 1 calc R U P C -2
C51B C 0.6587(7) 0.3708(9) 0.7043(4) 0.103(3) Uani 0.25 1 d D U P C -2
H51B H 0.643537 0.353860 0.720306 0.124 Uiso 0.25 1 calc R U P C -2
C52B C 0.7240(9) 0.3988(11) 0.7402(5) 0.110(7) Uani 0.25 1 d D U P C -2
H52D H 0.749546 0.418758 0.737549 0.165 Uiso 0.25 1 calc R U P C -2
H52E H 0.704726 0.410098 0.757617 0.165 Uiso 0.25 1 calc R U P C -2
H52F H 0.734495 0.368935 0.745877 0.165 Uiso 0.25 1 calc R U P C -2
N1C N 0.4987(5) 0.3074(4) 0.6745(4) 0.093(3) Uani 0.25 1 d D U P D -3
N2C N 0.4515(6) 0.2815(7) 0.7147(4) 0.099(4) Uani 0.25 1 d D U P D -3
C49C C 0.4536(6) 0.3040(9) 0.6612(4) 0.100(3) Uani 0.25 1 d D U P D -3
H49C H 0.445378 0.305696 0.638962 0.121 Uiso 0.25 1 calc R U P D -3
C50C C 0.4246(5) 0.2976(10) 0.6880(5) 0.097(5) Uani 0.25 1 d D U P D -3
H50C H 0.393440 0.302857 0.688366 0.116 Uiso 0.25 1 calc R U P D -3
C51C C 0.4977(5) 0.2878(8) 0.7066(4) 0.097(3) Uani 0.25 1 d D U P D -3
H51C H 0.522677 0.280654 0.719818 0.117 Uiso 0.25 1 calc R U P D -3
C52C C 0.4345(9) 0.2626(9) 0.7455(5) 0.102(7) Uani 0.25 1 d D U P D -3
H52G H 0.401856 0.261810 0.744911 0.153 Uiso 0.25 1 calc R U P D -3
H52H H 0.445968 0.232272 0.748226 0.153 Uiso 0.25 1 calc R U P D -3
H52I H 0.444310 0.281115 0.763730 0.153 Uiso 0.25 1 calc R U P D -3
N1D N 0.5256(6) 0.2475(5) 0.6301(4) 0.099(3) Uani 0.25 1 d D U P E -4
N2D N 0.4730(6) 0.1942(6) 0.6143(5) 0.100(4) Uani 0.25 1 d D U P E -4
C49D C 0.5339(7) 0.2067(7) 0.6481(6) 0.104(3) Uani 0.25 1 d D U P E -4
H49D H 0.557329 0.201997 0.663224 0.125 Uiso 0.25 1 calc R U P E -4
C50D C 0.5011(8) 0.1752(6) 0.6390(5) 0.100(4) Uani 0.25 1 d D U P E -4
H50D H 0.498050 0.146205 0.647884 0.120 Uiso 0.25 1 calc R U P E -4
C51D C 0.4877(7) 0.2393(6) 0.6090(6) 0.101(3) Uani 0.25 1 d D U P E -4
H51D H 0.474863 0.259987 0.594269 0.121 Uiso 0.25 1 calc R U P E -4
C52D C 0.4364(9) 0.1711(10) 0.5979(8) 0.128(8) Uani 0.25 1 d D U P E -4
H52J H 0.434050 0.140680 0.606466 0.193 Uiso 0.25 1 calc R U P E -4
H52K H 0.408495 0.187019 0.601922 0.193 Uiso 0.25 1 calc R U P E -4
H52L H 0.442260 0.169968 0.574517 0.193 Uiso 0.25 1 calc R U P E -4
I1 I 0.500000 0.500000 0.500000 0.1110(11) Uani 0.42 8 d S T P . .
C28 C 0.5635(3) 0.3698(3) 0.84912(17) 0.106(2) Uani 1 1 d D U . . .
C29 C 0.5930(2) 0.3978(3) 0.83325(16) 0.0928(18) Uani 1 1 d . U . . .
H29 H 0.621664 0.401965 0.842483 0.111 Uiso 1 1 calc R U . . .
C30 C 0.5829(2) 0.4205(2) 0.80427(14) 0.0728(15) Uani 1 1 d . U . . .
C31 C 0.5736(3) 0.3500(4) 0.8836(2) 0.140(3) Uani 1 1 d D U . . .
C32 C 0.5322(4) 0.3372(6) 0.9034(3) 0.133(5) Uani 0.599(6) 1 d D U P A 1
H32A H 0.510885 0.321880 0.889279 0.199 Uiso 0.599(6) 1 calc R U P A 1
H32B H 0.540948 0.317453 0.921243 0.199 Uiso 0.599(6) 1 calc R U P A 1
H32C H 0.518471 0.364179 0.912284 0.199 Uiso 0.599(6) 1 calc R U P A 1
C33 C 0.6088(4) 0.3740(5) 0.9032(4) 0.122(5) Uani 0.599(6) 1 d D U P A 1
H33A H 0.634192 0.381142 0.889125 0.183 Uiso 0.599(6) 1 calc R U P A 1
H33B H 0.596333 0.401565 0.912087 0.183 Uiso 0.599(6) 1 calc R U P A 1
H33C H 0.618811 0.354839 0.921046 0.183 Uiso 0.599(6) 1 calc R U P A 1
C34 C 0.5959(5) 0.3029(5) 0.8709(3) 0.164(5) Uani 0.599(6) 1 d D U P A 1
H34A H 0.573923 0.286322 0.858036 0.246 Uiso 0.599(6) 1 calc R U P A 1
H34B H 0.621971 0.309337 0.857401 0.246 Uiso 0.599(6) 1 calc R U P A 1
H34C H 0.604899 0.284967 0.889681 0.246 Uiso 0.599(6) 1 calc R U P A 1
C32B C 0.5478(7) 0.3887(7) 0.9084(5) 0.160(6) Uani 0.401(6) 1 d D U P A 2
H32D H 0.516813 0.392466 0.901441 0.239 Uiso 0.401(6) 1 calc R U P A 2
H32E H 0.548540 0.378220 0.930921 0.239 Uiso 0.401(6) 1 calc R U P A 2
H32F H 0.563439 0.417212 0.906737 0.239 Uiso 0.401(6) 1 calc R U P A 2
C33B C 0.6199(5) 0.3468(8) 0.8960(6) 0.139(7) Uani 0.401(6) 1 d D U P A 2
H33D H 0.619568 0.333659 0.917828 0.208 Uiso 0.401(6) 1 calc R U P A 2
H33E H 0.637505 0.327951 0.881425 0.208 Uiso 0.401(6) 1 calc R U P A 2
H33F H 0.633059 0.376584 0.896987 0.208 Uiso 0.401(6) 1 calc R U P A 2
C34B C 0.5448(7) 0.3072(6) 0.8909(6) 0.136(6) Uani 0.401(6) 1 d D U P A 2
H34D H 0.514730 0.311315 0.882160 0.205 Uiso 0.401(6) 1 calc R U P A 2
H34E H 0.558670 0.281249 0.880650 0.205 Uiso 0.401(6) 1 calc R U P A 2
H34F H 0.543129 0.302565 0.914458 0.205 Uiso 0.401(6) 1 calc R U P A 2
N3 N 0.7549(7) 0.3570(6) 0.4383(4) 0.110(3) Uani 0.25 1 d D U P F -1
N4 N 0.7848(6) 0.3062(6) 0.4002(4) 0.115(5) Uani 0.25 1 d D U P F -1
C53 C 0.7360(8) 0.3657(7) 0.4065(4) 0.116(4) Uani 0.25 1 d D U P F -1
H53 H 0.715198 0.388610 0.401613 0.140 Uiso 0.25 1 calc R U P F -1
C54 C 0.7535(8) 0.3346(7) 0.3836(4) 0.111(4) Uani 0.25 1 d D U P F -1
H54 H 0.745769 0.332846 0.361207 0.133 Uiso 0.25 1 calc R U P F -1
C55 C 0.7848(7) 0.3193(7) 0.4342(4) 0.114(4) Uani 0.25 1 d D U P F -1
H55 H 0.801496 0.305483 0.451054 0.136 Uiso 0.25 1 calc R U P F -1
C56 C 0.8112(9) 0.2693(8) 0.3860(6) 0.113(7) Uani 0.25 1 d D U P F -1
H56A H 0.829722 0.255818 0.402982 0.169 Uiso 0.25 1 calc R U P F -1
H56B H 0.790994 0.246765 0.377088 0.169 Uiso 0.25 1 calc R U P F -1
H56C H 0.830261 0.280875 0.368644 0.169 Uiso 0.25 1 calc R U P F -1
N3B N 0.7829(7) 0.4313(7) 0.4407(4) 0.107(3) Uani 0.25 1 d D U P G -2
N4B N 0.8409(7) 0.4434(7) 0.4023(5) 0.124(6) Uani 0.25 1 d D U P G -2
C55B C 0.8305(7) 0.4275(8) 0.4351(5) 0.117(4) Uani 0.25 1 d D U P G -2
H55B H 0.851516 0.416326 0.450258 0.140 Uiso 0.25 1 calc R U P G -2
C53B C 0.7644(7) 0.4491(8) 0.4107(6) 0.119(4) Uani 0.25 1 d D U P G -2
H53B H 0.733679 0.454490 0.406867 0.143 Uiso 0.25 1 calc R U P G -2
C54B C 0.7989(8) 0.4571(9) 0.3881(5) 0.115(5) Uani 0.25 1 d D U P G -2
H54B H 0.795235 0.469459 0.366984 0.138 Uiso 0.25 1 calc R U P G -2
C56B C 0.8850(8) 0.4435(11) 0.3870(7) 0.143(8) Uani 0.25 1 d D U P G -2
H56D H 0.907196 0.432486 0.402488 0.214 Uiso 0.25 1 calc R U P G -2
H56E H 0.884558 0.424207 0.367786 0.214 Uiso 0.25 1 calc R U P G -2
H56F H 0.892713 0.473930 0.380437 0.214 Uiso 0.25 1 calc R U P G -2

loop_
_atom_site_aniso_label
_atom_site_aniso_U_11
_atom_site_aniso_U_22
_atom_site_aniso_U_33
_atom_site_aniso_U_23
_atom_site_aniso_U_13
_atom_site_aniso_U_12
Co1 0.0635(6) 0.0646(6) 0.0772(6) -0.0076(4) 0.0000(4) 0.0120(4)
Co2 0.0709(6) 0.0574(5) 0.0832(6) -0.0094(4) 0.0045(4) 0.0026(4)
Co3 0.0745(6) 0.0766(6) 0.0512(5) -0.0063(4) -0.0043(4) 0.0005(4)
S1 0.0628(9) 0.0882(11) 0.0684(9) -0.0134(8) -0.0036(7) 0.0050(8)
S2 0.0675(9) 0.0796(11) 0.0723(9) 0.0060(8) 0.0047(7) 0.0040(8)
S3 0.0647(9) 0.0732(10) 0.0690(9) -0.0061(7) 0.0001(7) 0.0034(7)
O1 0.064(2) 0.069(2) 0.074(2) -0.0081(19) 0.0020(18) 0.0064(18)
O2 0.083(3) 0.080(3) 0.087(2) -0.018(2) -0.002(2) 0.000(2)
O3 0.067(3) 0.118(4) 0.073(2) -0.013(2) -0.010(2) 0.007(2)
O4 0.067(3) 0.061(3) 0.077(3) 0.000 0.000 0.008(3)
O5 0.068(2) 0.083(3) 0.078(2) 0.000(2) 0.0078(19) 0.009(2)
O6 0.078(3) 0.105(3) 0.080(3) 0.015(2) 0.011(2) -0.003(2)
O7 0.062(3) 0.057(3) 0.077(3) 0.000 0.000 0.006(2)
O8 0.076(2) 0.071(2) 0.056(2) 0.0002(18) -0.0003(18) 0.0007(19)
O9 0.074(2) 0.086(3) 0.063(2) -0.0063(19) 0.0023(18) 0.004(2)
O10 0.066(3) 0.078(3) 0.092(3) -0.002(2) -0.011(2) -0.001(2)
O11 0.084(3) 0.085(3) 0.092(3) -0.022(2) 0.004(2) 0.018(2)
O12 0.089(3) 0.081(3) 0.098(3) -0.019(2) 0.005(2) 0.003(2)
O13 0.090(3) 0.089(3) 0.072(2) -0.022(2) 0.002(2) 0.002(2)
O14 0.087(3) 0.095(3) 0.076(2) -0.021(2) 0.012(2) 0.000(2)
O15 0.093(3) 0.068(3) 0.111(3) -0.015(2) 0.002(2) -0.009(2)
O16 0.091(3) 0.071(3) 0.092(3) 0.011(2) 0.004(2) -0.019(2)
O17 0.063(3) 0.063(3) 0.085(5) 0.000 0.000 0.000
O18 0.068(3) 0.071(3) 0.068(3) 0.000 0.000 -0.012(3)
C1 0.067(3) 0.069(3) 0.060(3) -0.005(3) -0.003(2) 0.014(3)
C2 0.062(3) 0.087(4) 0.068(3) -0.001(3) 0.001(3) 0.005(3)
C3 0.073(3) 0.101(4) 0.081(4) 0.012(3) -0.008(3) 0.016(3)
C4 0.089(4) 0.127(5) 0.085(4) 0.026(4) -0.011(3) 0.011(4)
C5 0.082(4) 0.109(4) 0.087(4) 0.024(3) 0.002(3) 0.010(3)
C6 0.075(3) 0.081(3) 0.062(3) 0.004(3) 0.005(3) 0.007(3)
C7 0.099(7) 0.130(8) 0.104(7) 0.033(6) -0.023(6) -0.012(7)
C7B 0.100(7) 0.129(8) 0.099(7) 0.026(7) -0.017(7) 0.000(7)
C8 0.142(10) 0.160(11) 0.127(10) 0.043(9) -0.011(8) 0.020(9)
C8B 0.123(11) 0.137(12) 0.128(11) 0.050(10) -0.014(10) 0.019(10)
C9 0.147(10) 0.130(9) 0.157(10) 0.049(8) -0.028(9) -0.012(9)
C9B 0.130(11) 0.140(12) 0.120(11) 0.045(10) -0.032(10) 0.008(10)
C10 0.095(8) 0.135(10) 0.121(9) 0.038(8) -0.042(7) 0.013(8)
C10B 0.115(10) 0.163(12) 0.127(11) 0.040(10) 0.000(10) -0.008(10)
C11 0.060(3) 0.068(3) 0.072(3) 0.005(3) 0.002(3) 0.003(3)
C12 0.058(4) 0.071(5) 0.085(5) 0.000 0.000 0.005(4)
C13 0.079(4) 0.074(4) 0.096(4) 0.005(3) 0.001(3) -0.003(3)
C14 0.078(5) 0.065(5) 0.106(6) 0.000 0.000 0.000(4)
C15 0.094(6) 0.073(6) 0.118(7) 0.000 0.000 -0.001(5)
C16 0.187(12) 0.072(8) 0.199(13) -0.031(9) -0.054(11) -0.030(8)
C16B 0.149(14) 0.133(14) 0.161(15) -0.011(12) -0.043(12) 0.002(12)
C17 0.118(12) 0.061(10) 0.178(15) 0.000 0.000 -0.004(9)
C17B 0.145(15) 0.106(14) 0.181(16) 0.000 0.000 -0.017(14)
C18 0.059(4) 0.072(4) 0.067(4) 0.000 0.000 0.000(4)
C19 0.060(3) 0.082(4) 0.067(3) -0.009(3) -0.002(3) 0.013(3)
C20 0.067(3) 0.101(4) 0.067(3) -0.002(3) -0.005(3) 0.019(3)
C21 0.073(5) 0.107(6) 0.063(4) 0.000 0.000 0.026(5)
C22 0.080(6) 0.153(8) 0.072(5) 0.000 0.000 0.031(6)
C23 0.127(7) 0.177(9) 0.100(5) -0.021(6) 0.000(5) 0.074(6)
C24 0.080(7) 0.216(12) 0.115(8) 0.000 0.000 0.032(8)
C25 0.069(3) 0.082(4) 0.053(3) -0.007(3) -0.005(3) 0.006(3)
C26 0.073(4) 0.092(4) 0.058(3) 0.007(3) -0.008(3) -0.007(3)
C27 0.089(4) 0.120(5) 0.078(4) 0.031(3) -0.010(3) -0.013(4)
C35 0.085(4) 0.075(3) 0.087(3) -0.023(3) 0.004(3) 0.011(3)
C36 0.091(4) 0.085(3) 0.090(3) -0.024(3) 0.011(3) 0.001(3)
C37 0.109(4) 0.108(4) 0.116(4) -0.042(3) 0.022(3) 0.005(3)
C38 0.108(4) 0.108(4) 0.108(4) -0.039(3) 0.015(3) 0.001(3)
C39 0.093(4) 0.087(4) 0.087(3) -0.024(3) 0.006(3) 0.005(3)
C40 0.108(4) 0.118(4) 0.111(4) -0.042(3) 0.016(3) -0.005(4)
C41 0.106(4) 0.103(4) 0.121(4) -0.045(3) 0.014(3) -0.001(3)
C42 0.094(4) 0.089(4) 0.073(3) -0.022(3) 0.012(3) -0.001(3)
C43 0.107(5) 0.058(4) 0.104(5) 0.000 0.000 -0.010(4)
C44 0.109(5) 0.074(5) 0.112(5) 0.000 0.000 -0.019(4)
C45 0.155(5) 0.082(4) 0.114(4) -0.006(4) -0.010(4) -0.037(4)
C46 0.154(5) 0.086(4) 0.118(4) 0.003(4) -0.005(4) -0.038(4)
C47 0.108(5) 0.069(5) 0.105(5) 0.000 0.000 -0.024(4)
C48 0.103(6) 0.061(5) 0.096(6) 0.000 0.000 -0.022(4)
N1 0.102(6) 0.102(6) 0.109(5) -0.030(5) 0.008(5) 0.008(5)
N2 0.096(7) 0.107(7) 0.112(7) -0.034(7) 0.006(7) 0.024(7)
C49 0.108(6) 0.105(6) 0.116(6) -0.026(6) 0.007(6) 0.007(6)
C50 0.104(7) 0.100(7) 0.116(7) -0.022(7) 0.009(7) 0.005(7)
C51 0.105(6) 0.100(6) 0.113(6) -0.030(6) 0.004(6) 0.004(6)
C52 0.252(12) 0.229(11) 0.245(11) -0.049(10) -0.023(11) 0.034(11)
N1B 0.102(6) 0.101(6) 0.104(5) -0.029(5) 0.013(5) 0.001(5)
N2B 0.103(7) 0.106(7) 0.106(7) -0.031(7) 0.003(7) 0.013(7)
C49B 0.105(6) 0.106(6) 0.114(6) -0.023(6) 0.013(6) 0.006(6)
C50B 0.102(8) 0.103(8) 0.107(8) -0.023(8) 0.006(8) 0.003(8)
C51B 0.101(6) 0.105(6) 0.103(6) -0.022(6) 0.010(6) 0.006(6)
C52B 0.092(13) 0.113(13) 0.125(13) -0.035(12) -0.017(12) 0.016(12)
N1C 0.096(6) 0.094(5) 0.088(5) -0.030(5) 0.010(5) 0.006(5)
N2C 0.100(8) 0.101(8) 0.095(8) -0.026(7) 0.023(7) -0.004(7)
C49C 0.100(6) 0.100(6) 0.101(6) -0.023(6) 0.014(6) 0.000(6)
C50C 0.097(8) 0.098(8) 0.096(8) -0.028(8) 0.017(8) 0.000(8)
C51C 0.105(6) 0.093(6) 0.094(6) -0.033(6) 0.013(6) -0.007(6)
C52C 0.124(15) 0.080(13) 0.103(14) -0.028(12) 0.025(13) -0.016(13)
N1D 0.100(6) 0.099(6) 0.097(5) -0.029(5) 0.018(5) 0.006(5)
N2D 0.096(7) 0.100(7) 0.103(7) -0.030(7) 0.031(7) 0.004(7)
C49D 0.103(6) 0.104(6) 0.106(6) -0.021(6) 0.019(6) 0.001(6)
C50D 0.103(8) 0.098(8) 0.100(7) -0.029(7) 0.020(7) 0.001(7)
C51D 0.101(6) 0.101(6) 0.102(6) -0.024(6) 0.013(6) 0.004(6)
C52D 0.140(15) 0.126(15) 0.120(14) -0.014(14) 0.033(14) 0.034(14)
I1 0.0999(15) 0.0999(15) 0.133(3) 0.000 0.000 0.000
C28 0.093(4) 0.137(5) 0.087(4) 0.040(4) -0.018(4) -0.022(4)
C29 0.085(4) 0.119(4) 0.075(3) 0.024(3) -0.015(3) -0.017(4)
C30 0.076(4) 0.085(4) 0.058(3) 0.002(3) -0.006(3) -0.013(3)
C31 0.125(6) 0.179(7) 0.115(5) 0.057(5) -0.033(5) -0.029(6)
C32 0.105(9) 0.203(12) 0.090(8) 0.057(9) -0.021(7) -0.015(9)
C33 0.093(8) 0.173(12) 0.100(9) 0.058(9) -0.023(7) -0.003(8)
C34 0.174(11) 0.207(12) 0.112(9) 0.072(9) -0.024(9) -0.007(10)
C32B 0.141(12) 0.220(13) 0.118(11) 0.070(11) -0.027(10) -0.010(12)
C33B 0.131(12) 0.178(14) 0.107(11) 0.042(12) -0.040(10) -0.028(12)
C34B 0.136(12) 0.170(13) 0.104(11) 0.065(11) -0.029(10) -0.018(12)
N3 0.134(6) 0.077(6) 0.118(6) -0.005(6) 0.003(6) -0.030(6)
N4 0.151(9) 0.083(8) 0.112(9) -0.006(8) 0.016(8) -0.036(8)
C53 0.143(7) 0.087(7) 0.119(7) -0.006(6) 0.003(7) -0.027(6)
C54 0.137(8) 0.088(8) 0.107(8) -0.004(8) 0.013(8) -0.032(8)
C55 0.136(7) 0.088(7) 0.117(7) -0.005(6) 0.005(7) -0.033(7)
C56 0.130(16) 0.099(14) 0.109(14) -0.013(13) 0.008(14) -0.028(14)
N3B 0.135(6) 0.076(6) 0.112(6) -0.004(6) 0.004(6) -0.028(6)
N4B 0.148(11) 0.100(10) 0.125(10) -0.018(9) 0.008(10) -0.053(10)
C55B 0.142(7) 0.092(7) 0.117(7) -0.003(6) -0.003(6) -0.030(7)
C53B 0.143(7) 0.092(7) 0.122(7) -0.006(7) 0.004(7) -0.024(7)
C54B 0.144(9) 0.086(8) 0.115(8) -0.001(8) 0.003(8) -0.027(8)
C56B 0.169(17) 0.131(16) 0.129(16) -0.021(15) 0.007(15) -0.038(16)

loop_
_atom_type_symbol
_atom_type_description
_atom_type_scat_dispersion_real
_atom_type_scat_dispersion_imag
_atom_type_scat_source
C C 0.0147 0.0070 'International Tables Vol C Tables 4.2.6.8 and 6.1.1.4'
H H 0.0000 0.0000 'International Tables Vol C Tables 4.2.6.8 and 6.1.1.4'
Co Co -0.6628 2.8797 'International Tables Vol C Tables 4.2.6.8 and 6.1.1.4'
I I 0.0976 5.4914 'International Tables Vol C Tables 4.2.6.8 and 6.1.1.4'
N N 0.0253 0.0135 'International Tables Vol C Tables 4.2.6.8 and 6.1.1.4'
O O 0.0412 0.0250 'International Tables Vol C Tables 4.2.6.8 and 6.1.1.4'
S S 0.2922 0.4242 'International Tables Vol C Tables 4.2.6.8 and 6.1.1.4'

loop_
_geom_angle_atom_site_label_1
_geom_angle_atom_site_label_2
_geom_angle_atom_site_label_3
_geom_angle
_geom_angle_site_symmetry_1
_geom_angle_site_symmetry_3
_geom_angle_publ_flag
O1 Co1 O18 85.23(18) . . ?
O5 Co1 O1 90.48(15) . . ?
O5 Co1 O18 170.39(17) . . ?
O7 Co1 O1 87.95(17) . . ?
O7 Co1 O5 86.36(16) . . ?
O7 Co1 O18 84.89(16) . . ?
O11 Co1 O1 93.45(17) . . ?
O11 Co1 O5 89.12(18) . . ?
O11 Co1 O7 175.3(2) . . ?
O11 Co1 O16 86.06(18) . 4_565 ?
O11 Co1 O18 99.71(17) . . ?
O16 Co1 O1 178.37(17) 4_565 . ?
O16 Co1 O5 87.95(17) 4_565 . ?
O16 Co1 O7 92.42(19) 4_565 . ?
O16 Co1 O18 96.39(19) 4_565 . ?
O1 Co2 O18 85.11(17) . . ?
O2 Co2 O1 90.15(16) . . ?
O2 Co2 O18 170.94(17) . . ?
O4 Co2 O1 87.84(18) . . ?
O4 Co2 O2 86.97(16) . . ?
O4 Co2 O18 85.15(16) . . ?
O12 Co2 O1 93.82(17) . . ?
O12 Co2 O2 87.88(18) . . ?
O12 Co2 O4 174.60(19) . . ?
O12 Co2 O15 85.47(19) . . ?
O12 Co2 O18 100.11(17) . . ?
O15 Co2 O1 178.45(19) . . ?
O15 Co2 O2 88.44(19) . . ?
O15 Co2 O4 92.7(2) . . ?
O15 Co2 O18 96.37(19) . . ?
O8 Co3 O8 89.3(2) 4_565 . ?
O8 Co3 O9 88.83(16) 4_565 4_565 ?
O8 Co3 O17 85.72(17) 4_565 . ?
O8 Co3 O17 85.06(17) . . ?
O9 Co3 O8 87.34(15) 4_565 . ?
O9 Co3 O17 170.7(2) 4_565 . ?
O13 Co3 O8 175.94(18) . 4_565 ?
O13 Co3 O8 92.91(17) . . ?
O13 Co3 O9 87.84(17) . 4_565 ?
O13 Co3 O14 84.68(18) . 4_565 ?
O13 Co3 O17 97.88(19) . . ?
O14 Co3 O8 92.93(17) 4_565 4_565 ?
O14 Co3 O8 175.56(17) 4_565 . ?
O14 Co3 O9 88.84(17) 4_565 4_565 ?
O14 Co3 O17 98.95(19) 4_565 . ?
O2 S1 C2 109.2(3) . . ?
O2 S1 C19 107.9(3) . . ?
O3 S1 O2 117.1(3) . . ?
O3 S1 C2 107.1(3) . . ?
O3 S1 C19 107.2(3) . . ?
C2 S1 C19 108.1(3) . . ?
O5 S2 O6 115.7(3) . . ?
O5 S2 C6 110.0(3) . . ?
O5 S2 C11 109.0(3) . . ?
O6 S2 C6 107.3(3) . . ?
O6 S2 C11 107.8(3) . . ?
C6 S2 C11 106.5(3) . . ?
O9 S3 C26 110.1(3) . 3_655 ?
O9 S3 C30 109.1(3) . . ?
O10 S3 O9 116.5(2) . . ?
O10 S3 C26 107.0(3) . 3_655 ?
O10 S3 C30 107.0(3) . . ?
C26 S3 C30 106.6(3) 3_655 . ?
Co2 O1 Co1 91.28(16) . . ?
C1 O1 Co1 129.9(4) . . ?
C1 O1 Co2 128.9(4) . . ?
S1 O2 Co2 119.5(2) . . ?
Co2 O4 Co2 95.6(2) . 10_556 ?
C18 O4 Co2 132.21(11) . 10_556 ?
C18 O4 Co2 132.22(11) . . ?
S2 O5 Co1 118.2(2) . . ?
Co1 O7 Co1 95.8(2) . 10_556 ?
C12 O7 Co1 132.08(11) . . ?
C12 O7 Co1 132.08(11) . 10_556 ?
Co3 O8 Co3 93.12(15) 3_655 . ?
C25 O8 Co3 133.5(4) . . ?
C25 O8 Co3 131.9(4) . 3_655 ?
S3 O9 Co3 119.8(2) . 3_655 ?
C35 O11 Co1 130.5(4) . . ?
C35 O12 Co2 129.9(4) . . ?
C42 O13 Co3 130.2(4) . . ?
C42 O14 Co3 127.7(4) . 3_655 ?
C43 O15 Co2 129.6(5) . . ?
C48 O16 Co1 128.8(5) . 3_655 ?
Co3 O17 Co3 82.87(12) 2_665 4_565 ?
Co3 O17 Co3 82.87(12) 2_665 3_655 ?
Co3 O17 Co3 138.7(4) . 2_665 ?
Co3 O17 Co3 138.7(4) 3_655 4_565 ?
Co3 O17 Co3 82.87(12) . 3_655 ?
Co3 O17 Co3 82.87(12) . 4_565 ?
Co1 O18 Co1 82.95(17) . 10_556 ?
Co1 O18 Co2 137.9(3) . 10_556 ?
Co1 O18 Co2 82.43(9) 10_556 10_556 ?
Co1 O18 Co2 82.43(9) . . ?
Co1 O18 Co2 137.9(3) 10_556 . ?
Co2 O18 Co2 82.56(18) . 10_556 ?
O1 C1 C2 123.6(6) . . ?
O1 C1 C6 121.2(5) . . ?
C2 C1 C6 115.1(5) . . ?
C1 C2 S1 122.2(5) . . ?
C3 C2 S1 116.1(5) . . ?
C3 C2 C1 121.6(6) . . ?
C2 C3 H3 118.3 . . ?
C4 C3 C2 123.4(6) . . ?
C4 C3 H3 118.3 . . ?
C3 C4 C5 116.7(6) . . ?
C3 C4 C7 126.9(8) . . ?
C3 C4 C7B 111.2(10) . . ?
C5 C4 C7 115.8(8) . . ?
C5 C4 C7B 130.7(10) . . ?
C4 C5 H5 119.1 . . ?
C4 C5 C6 121.8(7) . . ?
C6 C5 H5 119.1 . . ?
C1 C6 S2 123.6(4) . . ?
C1 C6 C5 121.1(6) . . ?
C5 C6 S2 115.3(5) . . ?
C4 C7 C8 102.0(11) . . ?
C9 C7 C4 115.3(10) . . ?
C9 C7 C8 109.2(8) . . ?
C10 C7 C4 110.2(10) . . ?
C10 C7 C8 108.8(8) . . ?
C10 C7 C9 110.8(8) . . ?
C4 C7B C8B 104.6(15) . . ?
C4 C7B C9B 106.7(14) . . ?
C8B C7B C9B 106.0(11) . . ?
C10B C7B C4 119.9(15) . . ?
C10B C7B C8B 109.1(11) . . ?
C10B C7B C9B 109.5(18) . . ?
C7 C8 H8A 109.5 . . ?
C7 C8 H8B 109.5 . . ?
C7 C8 H8C 109.5 . . ?
H8A C8 H8B 109.5 . . ?
H8A C8 H8C 109.5 . . ?
H8B C8 H8C 109.5 . . ?
C7B C8B H8BA 109.5 . . ?
C7B C8B H8BB 109.5 . . ?
C7B C8B H8BC 109.5 . . ?
H8BA C8B H8BB 109.5 . . ?
H8BA C8B H8BC 109.5 . . ?
H8BB C8B H8BC 109.5 . . ?
C7 C9 H9A 109.5 . . ?
C7 C9 H9B 109.5 . . ?
C7 C9 H9C 109.5 . . ?
H9A C9 H9B 109.5 . . ?
H9A C9 H9C 109.5 . . ?
H9B C9 H9C 109.5 . . ?
C7B C9B H9BA 109.5 . . ?
C7B C9B H9BB 109.5 . . ?
C7B C9B H9BC 109.5 . . ?
H9BA C9B H9BB 109.5 . . ?
H9BA C9B H9BC 109.5 . . ?
H9BB C9B H9BC 109.5 . . ?
C7 C10 H10A 109.5 . . ?
C7 C10 H10B 109.5 . . ?
C7 C10 H10C 109.5 . . ?
H10A C10 H10B 109.5 . . ?
H10A C10 H10C 109.5 . . ?
H10B C10 H10C 109.5 . . ?
C7B C10B H10D 109.5 . . ?
C7B C10B H10E 109.5 . . ?
C7B C10B H10F 109.5 . . ?
H10D C10B H10E 109.5 . . ?
H10D C10B H10F 109.5 . . ?
H10E C10B H10F 109.5 . . ?
C12 C11 S2 124.0(5) . . ?
C12 C11 C13 122.1(6) . . ?
C13 C11 S2 113.9(5) . . ?
O7 C12 C11 123.3(4) . 10_556 ?
O7 C12 C11 123.3(4) . . ?
C11 C12 C11 113.4(8) . 10_556 ?
C11 C13 H13 118.8 . . ?
C14 C13 C11 122.5(7) . . ?
C14 C13 H13 118.8 . . ?
C13 C14 C13 117.3(9) . 10_556 ?
C13 C14 C15 121.3(5) . . ?
C13 C14 C15 121.4(5) 10_556 . ?
C16 C15 C14 109.1(7) . . ?
C16 C15 C14 109.1(7) 10_556 . ?
C16 C15 C16 104.2(16) . 10_556 ?
C16 C15 C16B 80.5(11) 10_556 10_556 ?
C16 C15 C16B 125.3(14) . 10_556 ?
C16B C15 C14 120.7(12) 10_556 . ?
C16B C15 C14 120.7(12) . . ?
C16B C15 C16B 56(2) 10_556 . ?
C17 C15 C14 107.1(11) . . ?
C17 C15 C16 113.6(8) . . ?
C17 C15 C16 113.6(8) . 10_556 ?
C17 C15 C16B 33.1(9) . 10_556 ?
C17B C15 C14 118.6(14) . . ?
C17B C15 C16B 112.8(12) . . ?
C15 C16 H16A 109.5 . . ?
C15 C16 H16B 109.5 . . ?
C15 C16 H16C 109.5 . . ?
C15 C16 H17F 109.5(16) . 10_556 ?
H16A C16 H16B 109.5 . . ?
H16A C16 H16C 109.5 . . ?
H16A C16 H17F 44.8 . 10_556 ?
H16B C16 H16C 109.5 . . ?
H16B C16 H17F 139.2 . 10_556 ?
H16C C16 H17F 67.6 . 10_556 ?
C15 C16B H16D 109.5 . . ?
C15 C16B H16E 109.5 . . ?
C15 C16B H16F 109.5 . . ?
C15 C16B H17A 103(2) . 10_556 ?
H16D C16B H16E 109.5 . . ?
H16D C16B H16F 109.5 . . ?
H16E C16B H16F 109.5 . . ?
C15 C17 H17A 109.5 . . ?
C15 C17 H17B 109.5 . . ?
C15 C17 H17C 109.5 . . ?
H17A C17 H17B 109.5 . . ?
H17A C17 H17C 109.5 . . ?
H17B C17 H17C 109.5 . . ?
C15 C17B H17D 109.5(11) . 10_556 ?
C15 C17B H17D 109.5 . . ?
C15 C17B H17E 109.5 . . ?
C15 C17B H17E 109.5(11) . 10_556 ?
C15 C17B H17F 109.5 . . ?
C15 C17B H17F 109.473(18) . 10_556 ?
H17D C17B H17E 109.5 . . ?
H17D C17B H17F 109.5 . . ?
H17E C17B H17F 109.5 . . ?
O4 C18 C19 122.4(4) . 10_556 ?
O4 C18 C19 122.4(4) . . ?
C19 C18 C19 115.2(7) 10_556 . ?
C18 C19 S1 125.1(5) . . ?
C20 C19 S1 112.7(4) . . ?
C20 C19 C18 122.1(6) . . ?
C19 C20 H20 119.3 . . ?
C21 C20 C19 121.4(6) . . ?
C21 C20 H20 119.3 . . ?
C20 C21 C20 117.7(8) . 10_556 ?
C20 C21 C22 121.1(4) . . ?
C20 C21 C22 121.1(4) 10_556 . ?
C23 C22 C21 110.6(6) . . ?
C23 C22 C21 110.6(6) 10_556 . ?
C23 C22 C23 107.9(11) 10_556 . ?
C24 C22 C21 106.4(10) . . ?
C24 C22 C23 110.7(7) . . ?
C24 C22 C23 110.7(7) . 10_556 ?
C22 C23 H23A 109.5 . . ?
C22 C23 H23B 109.5 . . ?
C22 C23 H23C 109.5 . . ?
H23A C23 H23B 109.5 . . ?
H23A C23 H23C 109.5 . . ?
H23B C23 H23C 109.5 . . ?
C22 C24 H24A 109.5 . . ?
C22 C24 H24B 109.5 . . ?
C22 C24 H24C 109.5 . . ?
H24A C24 H24B 109.5 . . ?
H24A C24 H24C 109.5 . . ?
H24B C24 H24C 109.5 . . ?
O8 C25 C26 122.8(5) . . ?
O8 C25 C30 124.1(6) . . ?
C30 C25 C26 113.1(5) . . ?
C25 C26 S3 122.8(4) . 4_565 ?
C27 C26 S3 115.5(5) . 4_565 ?
C27 C26 C25 121.7(6) . . ?
C26 C27 H27 118.2 . . ?
C26 C27 C28 123.5(7) . . ?
C28 C27 H27 118.2 . . ?
O11 C35 C36 117.4(7) . . ?
O12 C35 O11 123.3(6) . . ?
O12 C35 C36 119.2(7) . . ?
C37 C36 C35 120.1(7) . . ?
C37 C36 C41 118.4(6) . . ?
C41 C36 C35 121.5(7) . . ?
C36 C37 C38 120.8(7) . . ?
C36 C37 N1 117.4(9) . . ?
C38 C37 N1 115.8(8) . . ?
C37 C38 N1B 112.8(8) . . ?
C39 C38 C37 120.6(7) . . ?
C39 C38 N1B 120.6(9) . . ?
C38 C39 C40 118.8(7) . . ?
C38 C39 C42 121.2(7) . . ?
C40 C39 C42 119.9(7) . . ?
C39 C40 C41 121.5(7) . . ?
C39 C40 N1C 121.8(8) . . ?
C41 C40 N1C 113.3(8) . . ?
C36 C41 C40 119.5(7) . . ?
C36 C41 N1D 118.6(7) . . ?
C40 C41 N1D 116.4(8) . . ?
O13 C42 O14 125.0(6) . . ?
O13 C42 C39 117.7(7) . . ?
O14 C42 C39 117.3(7) . . ?
O15 C43 O15 124.0(9) 10_556 . ?
O15 C43 C44 117.9(5) 10_556 . ?
O15 C43 C44 117.9(5) . . ?
C45 C44 C43 121.2(5) . . ?
C45 C44 C43 121.2(5) 10_556 . ?
C45 C44 C45 117.6(10) . 10_556 ?
C44 C45 N3 127.8(10) . . ?
C46 C45 C44 120.9(8) . . ?
C46 C45 N3 107.8(10) . . ?
C45 C46 C47 121.3(8) . . ?
C45 C46 N3B 109.0(10) . . ?
C47 C46 N3B 119.6(11) . . ?
C46 C47 C46 117.1(9) 10_556 . ?
C46 C47 C48 121.4(5) 10_556 . ?
C46 C47 C48 121.4(5) . . ?
O16 C48 O16 125.8(9) 10_556 . ?
O16 C48 C47 117.1(4) 10_556 . ?
O16 C48 C47 117.0(4) . . ?
C49 N1 C37 115.3(15) . . ?
C49 N1 C51 108.9(10) . . ?
C51 N1 C37 135.7(15) . . ?
C50 N2 C52 123.2(11) . . ?
C51 N2 C50 110.3(10) . . ?
C51 N2 C52 125.0(11) . . ?
N1 C49 H49 126.1 . . ?
C50 C49 N1 107.7(10) . . ?
C50 C49 H49 126.1 . . ?
N2 C50 H50 127.0 . . ?
C49 C50 N2 105.9(10) . . ?
C49 C50 H50 127.0 . . ?
N1 C51 H51 127.6 . . ?
N2 C51 N1 104.7(10) . . ?
N2 C51 H51 127.6 . . ?
N2 C52 H52A 109.5 . . ?
N2 C52 H52B 109.5 . . ?
N2 C52 H52C 109.5 . . ?
H52A C52 H52B 109.5 . . ?
H52A C52 H52C 109.5 . . ?
H52B C52 H52C 109.5 . . ?
C49B N1B C38 119.9(14) . . ?
C51B N1B C38 133.2(14) . . ?
C51B N1B C49B 106.9(10) . . ?
C50B N2B C52B 126.4(11) . . ?
C51B N2B C50B 108.6(10) . . ?
C51B N2B C52B 125.0(11) . . ?
N1B C49B H49B 125.7 . . ?
C50B C49B N1B 108.7(9) . . ?
C50B C49B H49B 125.7 . . ?
N2B C50B H50B 126.2 . . ?
C49B C50B N2B 107.6(10) . . ?
C49B C50B H50B 126.2 . . ?
N1B C51B H51B 126.0 . . ?
N2B C51B N1B 107.9(10) . . ?
N2B C51B H51B 126.0 . . ?
N2B C52B H52D 109.5 . . ?
N2B C52B H52E 109.5 . . ?
N2B C52B H52F 109.5 . . ?
H52D C52B H52E 109.5 . . ?
H52D C52B H52F 109.5 . . ?
H52E C52B H52F 109.5 . . ?
C49C N1C C40 119.9(14) . . ?
C51C N1C C40 132.4(14) . . ?
C51C N1C C49C 107.1(10) . . ?
C50C N2C C52C 125.9(11) . . ?
C51C N2C C50C 108.6(10) . . ?
C51C N2C C52C 125.5(11) . . ?
N1C C49C H49C 126.6 . . ?
C50C C49C N1C 106.7(10) . . ?
C50C C49C H49C 126.6 . . ?
N2C C50C H50C 126.5 . . ?
C49C C50C N2C 107.0(10) . . ?
C49C C50C H50C 126.5 . . ?
N1C C51C H51C 126.8 . . ?
N2C C51C N1C 106.4(10) . . ?
N2C C51C H51C 126.8 . . ?
N2C C52C H52G 109.5 . . ?
N2C C52C H52H 109.5 . . ?
N2C C52C H52I 109.5 . . ?
H52G C52C H52H 109.5 . . ?
H52G C52C H52I 109.5 . . ?
H52H C52C H52I 109.5 . . ?
C49D N1D C41 133.3(15) . . ?
C49D N1D C51D 107.3(10) . . ?
C51D N1D C41 119.3(15) . . ?
C50D N2D C52D 125.2(11) . . ?
C51D N2D C50D 107.4(10) . . ?
C51D N2D C52D 127.4(11) . . ?
N1D C49D H49D 126.0 . . ?
C50D C49D N1D 107.9(9) . . ?
C50D C49D H49D 126.0 . . ?
N2D C50D H50D 125.4 . . ?
C49D C50D N2D 109.3(10) . . ?
C49D C50D H50D 125.4 . . ?
N1D C51D H51D 126.0 . . ?
N2D C51D N1D 108.0(10) . . ?
N2D C51D H51D 126.0 . . ?
N2D C52D H52J 109.5 . . ?
N2D C52D H52K 109.5 . . ?
N2D C52D H52L 109.5 . . ?
H52J C52D H52K 109.5 . . ?
H52J C52D H52L 109.5 . . ?
H52K C52D H52L 109.5 . . ?
C27 C28 C31 122.4(7) . . ?
C29 C28 C27 115.3(6) . . ?
C29 C28 C31 122.1(7) . . ?
C28 C29 H29 118.1 . . ?
C28 C29 C30 123.8(6) . . ?
C30 C29 H29 118.1 . . ?
C25 C30 S3 123.3(5) . . ?
C29 C30 S3 114.2(5) . . ?
C29 C30 C25 122.5(6) . . ?
C28 C31 C34 96.7(9) . . ?
C28 C31 C32B 101.1(10) . . ?
C28 C31 C34B 112.0(10) . . ?
C32 C31 C28 114.7(8) . . ?
C32 C31 C34 106.3(8) . . ?
C33 C31 C28 115.9(9) . . ?
C33 C31 C32 113.7(8) . . ?
C33 C31 C34 107.1(7) . . ?
C33B C31 C28 121.2(12) . . ?
C33B C31 C32B 105.1(9) . . ?
C33B C31 C34B 113.2(10) . . ?
C34B C31 C32B 100.9(8) . . ?
C31 C32 H32A 109.5 . . ?
C31 C32 H32B 109.5 . . ?
C31 C32 H32C 109.5 . . ?
H32A C32 H32B 109.5 . . ?
H32A C32 H32C 109.5 . . ?
H32B C32 H32C 109.5 . . ?
C31 C33 H33A 109.5 . . ?
C31 C33 H33B 109.5 . . ?
C31 C33 H33C 109.5 . . ?
H33A C33 H33B 109.5 . . ?
H33A C33 H33C 109.5 . . ?
H33B C33 H33C 109.5 . . ?
C31 C34 H34A 109.5 . . ?
C31 C34 H34B 109.5 . . ?
C31 C34 H34C 109.5 . . ?
H34A C34 H34B 109.5 . . ?
H34A C34 H34C 109.5 . . ?
H34B C34 H34C 109.5 . . ?
C31 C32B H32D 109.5 . . ?
C31 C32B H32E 109.5 . . ?
C31 C32B H32F 109.5 . . ?
H32D C32B H32E 109.5 . . ?
H32D C32B H32F 109.5 . . ?
H32E C32B H32F 109.5 . . ?
C31 C33B H33D 109.5 . . ?
C31 C33B H33E 109.5 . . ?
C31 C33B H33F 109.5 . . ?
H33D C33B H33E 109.5 . . ?
H33D C33B H33F 109.5 . . ?
H33E C33B H33F 109.5 . . ?
C31 C34B H34D 109.5 . . ?
C31 C34B H34E 109.5 . . ?
C31 C34B H34F 109.5 . . ?
H34D C34B H34E 109.5 . . ?
H34D C34B H34F 109.5 . . ?
H34E C34B H34F 109.5 . . ?
C53 N3 C45 126.3(11) . . ?
C53 N3 C55 106.2(10) . . ?
C55 N3 C45 126.7(10) . . ?
C54 N4 C55 107.1(10) . . ?
C54 N4 C56 127.3(9) . . ?
C55 N4 C56 125.5(9) . . ?
N3 C53 H53 125.3 . . ?
C54 C53 N3 109.4(10) . . ?
C54 C53 H53 125.3 . . ?
N4 C54 H54 125.8 . . ?
C53 C54 N4 108.4(10) . . ?
C53 C54 H54 125.8 . . ?
N3 C55 N4 108.8(10) . . ?
N3 C55 H55 125.6 . . ?
N4 C55 H55 125.6 . . ?
N4 C56 H56A 109.5 . . ?
N4 C56 H56B 109.5 . . ?
N4 C56 H56C 109.5 . . ?
H56A C56 H56B 109.5 . . ?
H56A C56 H56C 109.5 . . ?
H56B C56 H56C 109.5 . . ?
C55B N3B C46 132.6(16) . . ?
C55B N3B C53B 105.7(10) . . ?
C53B N3B C46 121.6(16) . . ?
C55B N4B C56B 126.1(9) . . ?
C54B N4B C55B 106.3(10) . . ?
C54B N4B C56B 127.6(9) . . ?
N3B C55B N4B 109.3(11) . . ?
N3B C55B H55B 125.3 . . ?
N4B C55B H55B 125.3 . . ?
N3B C53B H53B 125.0 . . ?
C54B C53B N3B 109.9(10) . . ?
C54B C53B H53B 125.0 . . ?
N4B C54B H54B 125.6 . . ?
C53B C54B N4B 108.8(10) . . ?
C53B C54B H54B 125.6 . . ?
N4B C56B H56D 109.5 . . ?
N4B C56B H56E 109.5 . . ?
N4B C56B H56F 109.5 . . ?
H56D C56B H56E 109.5 . . ?
H56D C56B H56F 109.5 . . ?
H56E C56B H56F 109.5 . . ?

loop_
_geom_bond_atom_site_label_1
_geom_bond_atom_site_label_2
_geom_bond_distance
_geom_bond_site_symmetry_2
_geom_bond_publ_flag
Co1 O1 2.124(4) . ?
Co1 O5 2.114(4) . ?
Co1 O7 2.046(4) . ?
Co1 O11 2.006(4) . ?
Co1 O16 2.037(4) 4_565 ?
Co1 O18 2.292(4) . ?
Co2 O1 2.113(4) . ?
Co2 O2 2.091(4) . ?
Co2 O4 2.054(4) . ?
Co2 O12 2.014(4) . ?
Co2 O15 2.026(5) . ?
Co2 O18 2.306(4) . ?
Co3 O8 2.100(4) . ?
Co3 O8 2.072(4) 4_565 ?
Co3 O9 2.098(4) 4_565 ?
Co3 O13 2.002(4) . ?
Co3 O14 2.031(4) 4_565 ?
Co3 O17 2.289(3) . ?
S1 O2 1.453(4) . ?
S1 O3 1.429(4) . ?
S1 C2 1.747(6) . ?
S1 C19 1.768(6) . ?
S2 O5 1.435(4) . ?
S2 O6 1.449(4) . ?
S2 C6 1.747(6) . ?
S2 C11 1.774(6) . ?
S3 O9 1.451(4) . ?
S3 O10 1.427(4) . ?
S3 C26 1.748(6) 3_655 ?
S3 C30 1.765(6) . ?
O1 C1 1.313(7) . ?
O4 C18 1.322(9) . ?
O7 C12 1.317(10) . ?
O8 C25 1.295(6) . ?
O11 C35 1.264(8) . ?
O12 C35 1.238(8) . ?
O13 C42 1.252(8) . ?
O14 C42 1.260(8) . ?
O15 C43 1.259(6) . ?
O16 C48 1.238(6) . ?
C1 C2 1.411(8) . ?
C1 C6 1.419(8) . ?
C2 C3 1.388(8) . ?
C3 H3 0.9300 . ?
C3 C4 1.363(9) . ?
C4 C5 1.385(9) . ?
C4 C7 1.532(12) . ?
C4 C7B 1.532(16) . ?
C5 H5 0.9300 . ?
C5 C6 1.417(8) . ?
C7 C8 1.554(12) . ?
C7 C9 1.530(11) . ?
C7 C10 1.518(11) . ?
C7B C8B 1.565(17) . ?
C7B C9B 1.566(17) . ?
C7B C10B 1.516(17) . ?
C8 H8A 0.9600 . ?
C8 H8B 0.9600 . ?
C8 H8C 0.9600 . ?
C8B H8BA 0.9600 . ?
C8B H8BB 0.9600 . ?
C8B H8BC 0.9600 . ?
C9 H9A 0.9600 . ?
C9 H9B 0.9600 . ?
C9 H9C 0.9600 . ?
C9B H9BA 0.9600 . ?
C9B H9BB 0.9600 . ?
C9B H9BC 0.9600 . ?
C10 H10A 0.9600 . ?
C10 H10B 0.9600 . ?
C10 H10C 0.9600 . ?
C10B H10D 0.9600 . ?
C10B H10E 0.9600 . ?
C10B H10F 0.9600 . ?
C11 C12 1.401(7) . ?
C11 C13 1.408(9) . ?
C13 H13 0.9300 . ?
C13 C14 1.339(8) . ?
C14 C15 1.573(13) . ?
C15 C16 1.510(11) . ?
C15 C16 1.510(11) 10_556 ?
C15 C16B 1.525(15) . ?
C15 C16B 1.525(15) 10_556 ?
C15 C17 1.485(14) . ?
C15 C17B 1.485(16) . ?
C16 H16A 0.9600 . ?
C16 H16B 0.9600 . ?
C16 H16C 0.9600 . ?
C16 H17F 0.93(2) 10_556 ?
C16B H16D 0.9600 . ?
C16B H16E 0.9600 . ?
C16B H16F 0.9600 . ?
C16B H17A 1.03(3) 10_556 ?
C17 H17A 0.9600 . ?
C17 H17B 0.9600 . ?
C17 H17C 0.9600 . ?
C17B H17D 0.9600 . ?
C17B H17D 0.9600 10_556 ?
C17B H17E 0.9600 . ?
C17B H17E 0.9600 10_556 ?
C17B H17F 0.9601 10_556 ?
C17B H17F 0.9600 . ?
C18 C19 1.413(7) 10_556 ?
C18 C19 1.413(7) . ?
C19 C20 1.403(8) . ?
C20 H20 0.9300 . ?
C20 C21 1.386(7) . ?
C21 C22 1.578(13) . ?
C22 C23 1.532(11) . ?
C22 C23 1.532(11) 10_556 ?
C22 C24 1.478(17) . ?
C23 H23A 0.9600 . ?
C23 H23B 0.9600 . ?
C23 H23C 0.9600 . ?
C24 H24A 0.9600 . ?
C24 H24B 0.9600 . ?
C24 H24C 0.9600 . ?
C25 C26 1.435(8) . ?
C25 C30 1.419(8) . ?
C26 C27 1.375(8) . ?
C27 H27 0.9300 . ?
C27 C28 1.385(10) . ?
C35 C36 1.488(9) . ?
C36 C37 1.357(10) . ?
C36 C41 1.372(10) . ?
C37 C38 1.418(10) . ?
C37 N1 1.443(14) . ?
C38 C39 1.331(10) . ?
C38 N1B 1.503(14) . ?
C39 C40 1.362(10) . ?
C39 C42 1.512(9) . ?
C40 C41 1.406(10) . ?
C40 N1C 1.466(13) . ?
C41 N1D 1.450(14) . ?
C43 C44 1.466(13) . ?
C44 C45 1.376(9) 10_556 ?
C44 C45 1.376(9) . ?
C45 C46 1.378(11) . ?
C45 N3 1.514(14) . ?
C46 C47 1.381(9) . ?
C46 N3B 1.508(14) . ?
C47 C48 1.524(13) . ?
N1 C49 1.418(10) . ?
N1 C51 1.422(10) . ?
N2 C50 1.417(9) . ?
N2 C51 1.417(10) . ?
N2 C52 1.446(13) . ?
C49 H49 0.9300 . ?
C49 C50 1.396(10) . ?
C50 H50 0.9300 . ?
C51 H51 0.9300 . ?
C52 H52A 0.9600 . ?
C52 H52B 0.9600 . ?
C52 H52C 0.9600 . ?
N1B C49B 1.437(10) . ?
N1B C51B 1.418(10) . ?
N2B C50B 1.419(9) . ?
N2B C51B 1.412(10) . ?
N2B C52B 1.453(14) . ?
C49B H49B 0.9300 . ?
C49B C50B 1.395(10) . ?
C50B H50B 0.9300 . ?
C51B H51B 0.9300 . ?
C52B H52D 0.9600 . ?
C52B H52E 0.9600 . ?
C52B H52F 0.9600 . ?
N1C C49C 1.434(10) . ?
N1C C51C 1.417(10) . ?
N2C C50C 1.416(9) . ?
N2C C51C 1.412(9) . ?
N2C C52C 1.449(14) . ?
C49C H49C 0.9300 . ?
C49C C50C 1.389(10) . ?
C50C H50C 0.9300 . ?
C51C H51C 0.9300 . ?
C52C H52G 0.9600 . ?
C52C H52H 0.9600 . ?
C52C H52I 0.9600 . ?
N1D C49D 1.421(9) . ?
N1D C51D 1.424(10) . ?
N2D C50D 1.411(9) . ?
N2D C51D 1.411(10) . ?
N2D C52D 1.432(14) . ?
C49D H49D 0.9300 . ?
C49D C50D 1.388(10) . ?
C50D H50D 0.9300 . ?
C51D H51D 0.9300 . ?
C52D H52J 0.9600 . ?
C52D H52K 0.9600 . ?
C52D H52L 0.9600 . ?
C28 C29 1.358(9) . ?
C28 C31 1.535(9) . ?
C29 H29 0.9300 . ?
C29 C30 1.377(9) . ?
C31 C32 1.503(12) . ?
C31 C33 1.482(12) . ?
C31 C34 1.617(13) . ?
C31 C32B 1.693(15) . ?
C31 C33B 1.453(14) . ?
C31 C34B 1.545(14) . ?
C32 H32A 0.9600 . ?
C32 H32B 0.9600 . ?
C32 H32C 0.9600 . ?
C33 H33A 0.9600 . ?
C33 H33B 0.9600 . ?
C33 H33C 0.9600 . ?
C34 H34A 0.9600 . ?
C34 H34B 0.9600 . ?
C34 H34C 0.9600 . ?
C32B H32D 0.9600 . ?
C32B H32E 0.9600 . ?
C32B H32F 0.9600 . ?
C33B H33D 0.9600 . ?
C33B H33E 0.9600 . ?
C33B H33F 0.9600 . ?
C34B H34D 0.9600 . ?
C34B H34E 0.9600 . ?
C34B H34F 0.9600 . ?
N3 C53 1.422(9) . ?
N3 C55 1.425(10) . ?
N4 C54 1.413(9) . ?
N4 C55 1.427(10) . ?
N4 C56 1.450(15) . ?
C53 H53 0.9300 . ?
C53 C54 1.399(9) . ?
C54 H54 0.9300 . ?
C55 H55 0.9300 . ?
C56 H56A 0.9600 . ?
C56 H56B 0.9600 . ?
C56 H56C 0.9600 . ?
N3B C55B 1.424(10) . ?
N3B C53B 1.424(10) . ?
N4B C55B 1.433(10) . ?
N4B C54B 1.421(9) . ?
N4B C56B 1.438(15) . ?
C55B H55B 0.9300 . ?
C53B H53B 0.9300 . ?
C53B C54B 1.386(10) . ?
C54B H54B 0.9300 . ?
C56B H56D 0.9600 . ?
C56B H56E 0.9600 . ?
C56B H56F 0.9600 . ?

loop_
_geom_torsion_atom_site_label_1
_geom_torsion_atom_site_label_2
_geom_torsion_atom_site_label_3
_geom_torsion_atom_site_label_4
_geom_torsion
_geom_torsion_site_symmetry_1
_geom_torsion_site_symmetry_2
_geom_torsion_site_symmetry_3
_geom_torsion_site_symmetry_4
_geom_torsion_publ_flag
Co1 O1 C1 C2 -159.3(4) . . . . ?
Co1 O1 C1 C6 23.6(7) . . . . ?
Co1 O7 C12 C11 -178.9(5) . . . 10_556 ?
Co1 O7 C12 C11 178.9(5) 10_556 . . . ?
Co1 O7 C12 C11 2.4(12) . . . . ?
Co1 O7 C12 C11 -2.4(12) 10_556 . . 10_556 ?
Co1 O11 C35 O12 -4.8(11) . . . . ?
Co1 O11 C35 C36 171.5(4) . . . . ?
Co1 O16 C48 O16 -4.3(16) 3_655 . . 10_556 ?
Co1 O16 C48 C47 179.9(6) 3_655 . . . ?
Co2 O1 C1 C2 -23.8(8) . . . . ?
Co2 O1 C1 C6 159.1(4) . . . . ?
Co2 O4 C18 C19 -1.8(11) 10_556 . . 10_556 ?
Co2 O4 C18 C19 179.9(5) 10_556 . . . ?
Co2 O4 C18 C19 -179.9(5) . . . 10_556 ?
Co2 O4 C18 C19 1.8(11) . . . . ?
Co2 O12 C35 O11 5.2(11) . . . . ?
Co2 O12 C35 C36 -171.0(5) . . . . ?
Co2 O15 C43 O15 -5.0(16) . . . 10_556 ?
Co2 O15 C43 C44 179.0(6) . . . . ?
Co3 O8 C25 C26 -7.5(9) . . . . ?
Co3 O8 C25 C26 -169.8(4) 3_655 . . . ?
Co3 O8 C25 C30 173.0(4) . . . . ?
Co3 O8 C25 C30 10.7(9) 3_655 . . . ?
Co3 O13 C42 O14 -1.2(11) . . . . ?
Co3 O13 C42 C39 179.3(4) . . . . ?
Co3 O14 C42 O13 -0.5(11) 3_655 . . . ?
Co3 O14 C42 C39 179.0(4) 3_655 . . . ?
S1 C2 C3 C4 -177.5(6) . . . . ?
S1 C19 C20 C21 -174.9(7) . . . . ?
S2 C11 C12 O7 5.0(11) . . . . ?
S2 C11 C12 C11 -173.9(3) . . . 10_556 ?
S2 C11 C13 C14 176.4(6) . . . . ?
S3 C26 C27 C28 -177.0(7) 4_565 . . . ?
O1 C1 C2 S1 -2.7(8) . . . . ?
O1 C1 C2 C3 177.4(5) . . . . ?
O1 C1 C6 S2 4.0(8) . . . . ?
O1 C1 C6 C5 -177.2(5) . . . . ?
O2 S1 C2 C1 45.5(6) . . . . ?
O2 S1 C2 C3 -134.6(5) . . . . ?
O2 S1 C19 C18 -25.7(7) . . . . ?
O2 S1 C19 C20 150.0(5) . . . . ?
O3 S1 O2 Co2 179.3(2) . . . . ?
O3 S1 C2 C1 173.2(5) . . . . ?
O3 S1 C2 C3 -6.9(6) . . . . ?
O3 S1 C19 C18 -152.6(6) . . . . ?
O3 S1 C19 C20 23.1(6) . . . . ?
O4 C18 C19 S1 -5.4(11) . . . . ?
O4 C18 C19 C20 179.2(7) . . . . ?
O5 S2 C6 C1 -47.5(6) . . . . ?
O5 S2 C6 C5 133.7(5) . . . . ?
O5 S2 C11 C12 24.9(7) . . . . ?
O5 S2 C11 C13 -152.8(4) . . . . ?
O6 S2 O5 Co1 -179.9(2) . . . . ?
O6 S2 C6 C1 -174.1(5) . . . . ?
O6 S2 C6 C5 7.0(6) . . . . ?
O6 S2 C11 C12 151.3(6) . . . . ?
O6 S2 C11 C13 -26.4(5) . . . . ?
O8 C25 C26 S3 -1.4(9) . . . 4_565 ?
O8 C25 C26 C27 -178.8(6) . . . . ?
O8 C25 C30 S3 -1.5(9) . . . . ?
O8 C25 C30 C29 179.6(6) . . . . ?
O9 S3 C30 C25 -33.7(6) . . . . ?
O9 S3 C30 C29 145.3(5) . . . . ?
O10 S3 O9 Co3 178.8(2) . . . 3_655 ?
O10 S3 C30 C25 -160.6(5) . . . . ?
O10 S3 C30 C29 18.4(6) . . . . ?
O11 C35 C36 C37 -176.4(7) . . . . ?
O11 C35 C36 C41 7.0(11) . . . . ?
O12 C35 C36 C37 0.1(11) . . . . ?
O12 C35 C36 C41 -176.6(7) . . . . ?
O15 C43 C44 C45 -1.6(16) . . . 10_556 ?
O15 C43 C44 C45 -177.9(10) 10_556 . . 10_556 ?
O15 C43 C44 C45 1.6(16) 10_556 . . . ?
O15 C43 C44 C45 177.9(10) . . . . ?
C1 C2 C3 C4 2.4(11) . . . . ?
C2 S1 O2 Co2 -58.8(3) . . . . ?
C2 S1 C19 C18 92.2(7) . . . . ?
C2 S1 C19 C20 -92.1(5) . . . . ?
C2 C1 C6 S2 -173.4(4) . . . . ?
C2 C1 C6 C5 5.4(8) . . . . ?
C2 C3 C4 C5 0.7(12) . . . . ?
C2 C3 C4 C7 172.2(9) . . . . ?
C2 C3 C4 C7B -167.3(10) . . . . ?
C3 C4 C5 C6 -0.6(12) . . . . ?
C3 C4 C7 C8 126.2(10) . . . . ?
C3 C4 C7 C9 -115.6(11) . . . . ?
C3 C4 C7 C10 10.8(14) . . . . ?
C3 C4 C7B C8B 177.9(11) . . . . ?
C3 C4 C7B C9B -70.0(15) . . . . ?
C3 C4 C7B C10B 55.2(19) . . . . ?
C4 C5 C6 S2 176.2(6) . . . . ?
C4 C5 C6 C1 -2.6(10) . . . . ?
C5 C4 C7 C8 -62.2(10) . . . . ?
C5 C4 C7 C9 56.0(12) . . . . ?
C5 C4 C7 C10 -177.7(9) . . . . ?
C5 C4 C7B C8B 12.0(18) . . . . ?
C5 C4 C7B C9B 124.1(16) . . . . ?
C5 C4 C7B C10B -110.7(18) . . . . ?
C6 S2 O5 Co1 58.2(3) . . . . ?
C6 S2 C11 C12 -93.8(6) . . . . ?
C6 S2 C11 C13 88.5(5) . . . . ?
C6 C1 C2 S1 174.6(4) . . . . ?
C6 C1 C2 C3 -5.3(9) . . . . ?
C7 C4 C5 C6 -173.0(8) . . . . ?
C7B C4 C5 C6 164.7(12) . . . . ?
C11 S2 O5 Co1 -58.2(3) . . . . ?
C11 S2 C6 C1 70.6(6) . . . . ?
C11 S2 C6 C5 -108.3(5) . . . . ?
C11 C13 C14 C13 -1.2(14) . . . 10_556 ?
C11 C13 C14 C15 -179.9(7) . . . . ?
C12 C11 C13 C14 -1.4(11) . . . . ?
C13 C11 C12 O7 -177.4(7) . . . . ?
C13 C11 C12 C11 3.7(11) . . . 10_556 ?
C13 C14 C15 C16 146.0(11) . . . . ?
C13 C14 C15 C16 -146.0(11) 10_556 . . 10_556 ?
C13 C14 C15 C16 -32.7(13) 10_556 . . . ?
C13 C14 C15 C16 32.7(13) . . . 10_556 ?
C13 C14 C15 C16B -57.5(15) . . . 10_556 ?
C13 C14 C15 C16B 123.9(13) 10_556 . . 10_556 ?
C13 C14 C15 C16B 57.5(15) 10_556 . . . ?
C13 C14 C15 C16B -123.9(13) . . . . ?
C13 C14 C15 C17 -90.7(8) . . . . ?
C13 C14 C15 C17 90.7(8) 10_556 . . . ?
C13 C14 C15 C17B -89.3(8) 10_556 . . . ?
C13 C14 C15 C17B 89.3(8) . . . . ?
C18 C19 C20 C21 1.0(11) . . . . ?
C19 S1 O2 Co2 58.4(3) . . . . ?
C19 S1 C2 C1 -71.5(6) . . . . ?
C19 S1 C2 C3 108.4(5) . . . . ?
C19 C18 C19 S1 176.2(3) 10_556 . . . ?
C19 C18 C19 C20 0.8(12) 10_556 . . . ?
C19 C20 C21 C20 -2.7(14) . . . 10_556 ?
C19 C20 C21 C22 176.4(8) . . . . ?
C20 C21 C22 C23 30.8(14) . . . 10_556 ?
C20 C21 C22 C23 -150.2(9) 10_556 . . 10_556 ?
C20 C21 C22 C23 -30.8(14) 10_556 . . . ?
C20 C21 C22 C23 150.2(9) . . . . ?
C20 C21 C22 C24 -89.5(9) . . . . ?
C20 C21 C22 C24 89.5(9) 10_556 . . . ?
C25 C26 C27 C28 0.6(12) . . . . ?
C26 S3 O9 Co3 -59.1(4) 3_655 . . 3_655 ?
C26 S3 C30 C25 85.1(6) 3_655 . . . ?
C26 S3 C30 C29 -95.9(6) 3_655 . . . ?
C26 C25 C30 S3 179.0(5) . . . . ?
C26 C25 C30 C29 0.1(9) . . . . ?
C26 C27 C28 C29 -2.6(13) . . . . ?
C26 C27 C28 C31 172.6(8) . . . . ?
C27 C28 C29 C30 3.4(13) . . . . ?
C27 C28 C31 C32 -19.9(14) . . . . ?
C27 C28 C31 C33 -155.7(10) . . . . ?
C27 C28 C31 C34 91.6(11) . . . . ?
C27 C28 C31 C32B -81.2(13) . . . . ?
C27 C28 C31 C33B 163.4(13) . . . . ?
C27 C28 C31 C34B 25.4(15) . . . . ?
C35 C36 C37 C38 176.3(8) . . . . ?
C35 C36 C37 N1 -32.0(14) . . . . ?
C35 C36 C41 C40 -178.5(8) . . . . ?
C35 C36 C41 N1D 28.7(15) . . . . ?
C36 C37 C38 C39 3.7(14) . . . . ?
C36 C37 C38 N1B 156.8(11) . . . . ?
C36 C37 N1 C49 129.6(16) . . . . ?
C36 C37 N1 C51 -56(2) . . . . ?
C36 C41 N1D C49D 68.7(19) . . . . ?
C36 C41 N1D C51D -107.9(16) . . . . ?
C37 C36 C41 C40 4.8(13) . . . . ?
C37 C36 C41 N1D -148.0(12) . . . . ?
C37 C38 C39 C40 1.8(13) . . . . ?
C37 C38 C39 C42 -176.6(8) . . . . ?
C37 C38 N1B C49B 67.4(18) . . . . ?
C37 C38 N1B C51B -112(2) . . . . ?
C37 N1 C49 C50 -169.9(19) . . . . ?
C37 N1 C51 N2 179.0(11) . . . . ?
C38 C37 N1 C49 -77.4(18) . . . . ?
C38 C37 N1 C51 97(2) . . . . ?
C38 C39 C40 C41 -4.0(14) . . . . ?
C38 C39 C40 N1C 153.6(11) . . . . ?
C38 C39 C42 O13 175.2(7) . . . . ?
C38 C39 C42 O14 -4.3(11) . . . . ?
C38 N1B C49B C50B 175.1(19) . . . . ?
C38 N1B C51B N2B -178.0(11) . . . . ?
C39 C38 N1B C49B -139.6(17) . . . . ?
C39 C38 N1B C51B 41(2) . . . . ?
C39 C40 C41 C36 0.7(14) . . . . ?
C39 C40 C41 N1D 154.1(12) . . . . ?
C39 C40 N1C C49C 130.4(16) . . . . ?
C39 C40 N1C C51C -60(2) . . . . ?
C40 C39 C42 O13 -3.1(11) . . . . ?
C40 C39 C42 O14 177.3(7) . . . . ?
C40 C41 N1D C49D -85.0(18) . . . . ?
C40 C41 N1D C51D 98.4(17) . . . . ?
C40 N1C C49C C50C -168.3(17) . . . . ?
C40 N1C C51C N2C 178.0(11) . . . . ?
C41 C36 C37 C38 -7.0(13) . . . . ?
C41 C36 C37 N1 144.7(11) . . . . ?
C41 C40 N1C C49C -70.4(17) . . . . ?
C41 C40 N1C C51C 99(2) . . . . ?
C41 N1D C49D C50D -179.0(15) . . . . ?
C41 N1D C51D N2D 178.0(12) . . . . ?
C42 C39 C40 C41 174.4(8) . . . . ?
C42 C39 C40 N1C -28.0(14) . . . . ?
C43 C44 C45 C46 170.5(10) . . . . ?
C43 C44 C45 N3 -33.3(18) . . . . ?
C44 C45 C46 C47 8.3(17) . . . . ?
C44 C45 C46 N3B 153.3(13) . . . . ?
C44 C45 N3 C53 129.6(17) . . . . ?
C44 C45 N3 C55 -39(2) . . . . ?
C45 C44 C45 C46 -10.0(19) 10_556 . . . ?
C45 C44 C45 N3 146.3(11) 10_556 . . . ?
C45 C46 C47 C46 -5.9(19) . . . 10_556 ?
C45 C46 C47 C48 176.8(10) . . . . ?
C45 C46 N3B C55B -89(2) . . . . ?
C45 C46 N3B C53B 95.0(18) . . . . ?
C45 N3 C53 C54 -170.2(19) . . . . ?
C45 N3 C55 N4 171.7(18) . . . . ?
C46 C45 N3 C53 -72(2) . . . . ?
C46 C45 N3 C55 120.1(17) . . . . ?
C46 C47 C48 O16 -176.7(10) 10_556 . . 10_556 ?
C46 C47 C48 O16 -0.5(15) 10_556 . . . ?
C46 C47 C48 O16 0.5(15) . . . 10_556 ?
C46 C47 C48 O16 176.7(10) . . . . ?
C46 N3B C55B N4B -175.3(19) . . . . ?
C46 N3B C53B C54B 175.1(19) . . . . ?
C47 C46 N3B C55B 57(2) . . . . ?
C47 C46 N3B C53B -119.3(18) . . . . ?
N1 C37 C38 C39 -148.4(12) . . . . ?
N1 C49 C50 N2 -16(3) . . . . ?
C49 N1 C51 N2 -6(3) . . . . ?
C50 N2 C51 N1 -4(3) . . . . ?
C51 N1 C49 C50 14(3) . . . . ?
C51 N2 C50 C49 12(3) . . . . ?
C52 N2 C50 C49 179(2) . . . . ?
C52 N2 C51 N1 -170.4(17) . . . . ?
N1B C38 C39 C40 -149.1(10) . . . . ?
N1B C38 C39 C42 32.5(13) . . . . ?
N1B C49B C50B N2B 6(3) . . . . ?
C49B N1B C51B N2B 3(3) . . . . ?
C50B N2B C51B N1B 1(3) . . . . ?
C51B N1B C49B C50B -5(3) . . . . ?
C51B N2B C50B C49B -4(3) . . . . ?
C52B N2B C50B C49B 172(3) . . . . ?
C52B N2B C51B N1B -176(2) . . . . ?
N1C C40 C41 C36 -158.7(11) . . . . ?
N1C C49C C50C N2C -20(3) . . . . ?
C49C N1C C51C N2C -11(3) . . . . ?
C50C N2C C51C N1C -1(3) . . . . ?
C51C N1C C49C C50C 20(3) . . . . ?
C51C N2C C50C C49C 13(3) . . . . ?
C52C N2C C50C C49C -168(2) . . . . ?
C52C N2C C51C N1C -179.6(19) . . . . ?
N1D C49D C50D N2D 3(3) . . . . ?
C49D N1D C51D N2D 1(2) . . . . ?
C50D N2D C51D N1D 1(3) . . . . ?
C51D N1D C49D C50D -2(2) . . . . ?
C51D N2D C50D C49D -3(3) . . . . ?
C52D N2D C50D C49D 177(2) . . . . ?
C52D N2D C51D N1D -179(2) . . . . ?
C28 C29 C30 S3 178.7(7) . . . . ?
C28 C29 C30 C25 -2.2(12) . . . . ?
C29 C28 C31 C32 155.0(11) . . . . ?
C29 C28 C31 C33 19.2(14) . . . . ?
C29 C28 C31 C34 -93.5(11) . . . . ?
C29 C28 C31 C32B 93.7(12) . . . . ?
C29 C28 C31 C33B -21.7(17) . . . . ?
C29 C28 C31 C34B -159.7(12) . . . . ?
C30 S3 O9 Co3 57.5(3) . . . 3_655 ?
C30 C25 C26 S3 178.1(5) . . . 4_565 ?
C30 C25 C26 C27 0.7(9) . . . . ?
C31 C28 C29 C30 -171.8(8) . . . . ?
N3 C45 C46 C47 -152.2(11) . . . . ?
N3 C53 C54 N4 -1.6(19) . . . . ?
C53 N3 C55 N4 1.6(18) . . . . ?
C54 N4 C55 N3 -3(2) . . . . ?
C55 N3 C53 C54 0.0(17) . . . . ?
C55 N4 C54 C53 3(2) . . . . ?
C56 N4 C54 C53 -179.7(15) . . . . ?
C56 N4 C55 N3 179.6(15) . . . . ?
N3B C46 C47 C46 -147.4(12) . . . 10_556 ?
N3B C46 C47 C48 35.4(18) . . . . ?
N3B C53B C54B N4B 2(2) . . . . ?
C55B N3B C53B C54B -1.8(17) . . . . ?
C55B N4B C54B C53B -1(2) . . . . ?
C53B N3B C55B N4B 1.1(18) . . . . ?
C54B N4B C55B N3B 0(2) . . . . ?
C56B N4B C55B N3B -177.7(16) . . . . ?
C56B N4B C54B C53B 176.5(16) . . . . ?

loop_
_smtbx_masks_void_nr
_smtbx_masks_void_average_x
_smtbx_masks_void_average_y
_smtbx_masks_void_average_z
_smtbx_masks_void_volume
_smtbx_masks_void_count_electrons
_smtbx_masks_void_content
1 0.000 0.000 0.000 1333.3 135.8 ?
2 0.000 0.000 0.500 291.4 192.9 ?
3 -0.165 -0.164 0.026 10987.7 1302.1 ?
4 0.500 0.500 0.500 1333.3 135.8 ?
5 0.500 0.500 0.000 291.4 192.9 ?
